data_7211093
loop_
_publ_author_name
'Ma, Yun-Sheng'
'Cai, Wang-Shui'
'Chen, Bin'
'Chang, Jian-Yu'
'Tang, Xiao-Yan'
'Yuan, Rong-Xin'

_publ_section_title
;
 Four coordination clusters using fluorenyl and carbazyl phosphonates as
 ligands
;
_journal_issue 37
_journal_name_full CrystEngComm
_journal_page_first 7615
_journal_paper_doi 10.1039/c3ce41212a
_journal_volume 15
_journal_year 2013
_chemical_formula_moiety 'C162H130Mn10N14O36P8, C5H5N,0.3(H4O2), 4(H0.80O0.40), 4(H1.20O0.60), 3.4(H2 O)'
_chemical_formula_sum 'C167 H151 Mn10 N15 O44 P8'
_chemical_formula_weight 3869.19
_chemical_name_systematic
;
?
;
_space_group_IT_number 36
_symmetry_cell_setting orthorhombic
_symmetry_space_group_name_Hall 'C 2c -2'
_symmetry_space_group_name_H-M 'C m c 21'
_atom_sites_solution_hydrogens geom
_atom_sites_solution_primary direct
_atom_sites_solution_secondary difmap
_audit_creation_method SHELXL-97
_cell_angle_alpha 90.00
_cell_angle_beta 90.00
_cell_angle_gamma 90.00
_cell_formula_units_Z 4
_cell_length_a 21.3091(13)
_cell_length_b 27.1193(14)
_cell_length_c 32.2464(12)
_cell_measurement_reflns_used 7512
_cell_measurement_temperature 291(2)
_cell_measurement_theta_max 24.17
_cell_measurement_theta_min 2.31
_cell_volume 18634.8(16)
_computing_cell_refinement CrystalClear
_computing_data_collection 'CrystalClear (Rigaku, 2005)'
_computing_data_reduction CrystalClear
_computing_molecular_graphics 'Bruker SHELXTL/PC (Sheldrick, 1999)'
_computing_publication_material 'Bruker SHELXTL/PC and PLATON (Spek, 2003)'
_computing_structure_refinement 'SHELXL-97 (Sheldrick, 2008)'
_computing_structure_solution 'SHELXS-97 (Sheldrick, 2008)'
_diffrn_ambient_temperature 291(2)
_diffrn_measured_fraction_theta_full 1.000
_diffrn_measured_fraction_theta_max 1.000
_diffrn_radiation_monochromator graphite
_diffrn_radiation_source 'fine-focus sealed tube'
_diffrn_radiation_type MoK\a
_diffrn_radiation_wavelength 0.71073
_diffrn_reflns_av_R_equivalents 0.0238
_diffrn_reflns_av_sigmaI/netI 0.0433
_diffrn_reflns_limit_h_max 25
_diffrn_reflns_limit_h_min -20
_diffrn_reflns_limit_k_max 32
_diffrn_reflns_limit_k_min -32
_diffrn_reflns_limit_l_max 38
_diffrn_reflns_limit_l_min -30
_diffrn_reflns_number 35907
_diffrn_reflns_theta_full 25.35
_diffrn_reflns_theta_max 25.35
_diffrn_reflns_theta_min 1.22
_exptl_absorpt_coefficient_mu 0.799
_exptl_absorpt_correction_T_max 0.8438
_exptl_absorpt_correction_T_min 0.7956
_exptl_absorpt_correction_type multi-scan
_exptl_absorpt_process_details 'CrystalClear (Rigaku, 2005)'
_exptl_crystal_density_diffrn 1.379
_exptl_crystal_density_method 'not measured'
_exptl_crystal_F_000 7920
_exptl_crystal_size_max 0.30
_exptl_crystal_size_mid 0.24
_exptl_crystal_size_min 0.22
_refine_diff_density_max 0.531
_refine_diff_density_min -0.754
_refine_diff_density_rms 0.097
_refine_ls_abs_structure_details 'Flack H D (1983), Acta Cryst. A39, 876-881'
_refine_ls_abs_structure_Flack 0.048(12)
_refine_ls_extinction_method none
_refine_ls_goodness_of_fit_ref 1.087
_refine_ls_hydrogen_treatment constr
_refine_ls_matrix_type fullcycle
_refine_ls_number_parameters 1202
_refine_ls_number_reflns 14705
_refine_ls_number_restraints 1
_refine_ls_restrained_S_all 1.087
_refine_ls_R_factor_all 0.0519
_refine_ls_R_factor_gt 0.0510
_refine_ls_shift/su_max 0.000
_refine_ls_shift/su_mean 0.000
_refine_ls_structure_factor_coef Fsqd
_refine_ls_weighting_details 'calc w=1/[\s^2^(Fo^2^)+(0.0900P)^2^+1.9900P] where P=(Fo^2^+2Fc^2^)/3'
_refine_ls_weighting_scheme calc
_refine_ls_wR_factor_gt 0.1238
_refine_ls_wR_factor_ref 0.1241
_reflns_number_gt 13422
_reflns_number_total 14705
_reflns_threshold_expression >2sigma(I)
_cod_data_source_file c3ce41212a.txt
_cod_data_source_block mn-10
_cod_depositor_comments
;
The following automatic conversions were performed:

'_symmetry_cell_setting' value 'Orthorhombic' changed to
'orthorhombic' according to
/home/saulius/struct/CIF-dictionaries/cif_core.dic dictionary named
'cif_core.dic' version 2.4.2 from 2011-04-26.

Automatic conversion script
Id: cif_fix_values 1891 2012-01-12 08:04:46Z andrius 
;
_cod_original_sg_symbol_Hall 'C 2c -2 '
_cod_original_sg_symbol_H-M 'Cmc2(1) '
_cod_database_code 7211093

loop_
_symmetry_equiv_pos_as_xyz
'x, y, z'
'-x, -y, z+1/2'
'x, -y, z+1/2'
'-x, y, z'
'x+1/2, y+1/2, z'
'-x+1/2, -y+1/2, z+1/2'
'x+1/2, -y+1/2, z+1/2'
'-x+1/2, y+1/2, z'

loop_
_atom_site_label
_atom_site_type_symbol
_atom_site_fract_x
_atom_site_fract_y
_atom_site_fract_z
_atom_site_U_iso_or_equiv
_atom_site_adp_type
_atom_site_occupancy
_atom_site_symmetry_multiplicity
_atom_site_calc_flag
_atom_site_refinement_flags
C1 C 0.20533(18) 0.46730(14) 0.02429(13) 0.0429(8) Uani 1 1 d .
C2 C 0.2173(2) 0.48124(15) -0.01564(13) 0.0466(9) Uani 1 1 d .
H2 H 0.2575 0.4915 -0.0227 0.056 Uiso 1 1 calc R
C3 C 0.1708(2) 0.48052(15) -0.04607(14) 0.0488(9) Uani 1 1 d .
H3 H 0.1791 0.4902 -0.0732 0.059 Uiso 1 1 calc R
C4 C 0.11086(19) 0.46447(15) -0.03385(14) 0.0484(9) Uani 1 1 d .
H4 H 0.0787 0.4641 -0.0533 0.058 Uiso 1 1 calc R
C5 C 0.0984(2) 0.44954(16) 0.00546(14) 0.0502(10) Uani 1 1 d .
H5 H 0.0585 0.4382 0.0124 0.060 Uiso 1 1 calc R
C6 C 0.14605(18) 0.45129(14) 0.03591(13) 0.0431(8) Uani 1 1 d .
C7 C 0.14008(19) 0.44294(15) 0.07546(13) 0.0475(9) Uani 1 1 d .
C8 C 0.0938(2) 0.42625(15) 0.10237(15) 0.0505(10) Uani 1 1 d .
H8 H 0.0537 0.4199 0.0922 0.061 Uiso 1 1 calc R
C9 C 0.1060(2) 0.41918(16) 0.14291(15) 0.0536(10) Uani 1 1 d .
H9 H 0.0742 0.4086 0.1605 0.064 Uiso 1 1 calc R
C10 C 0.16576(18) 0.42745(14) 0.15870(14) 0.0456(9) Uani 1 1 d .
H10 H 0.1738 0.4226 0.1868 0.055 Uiso 1 1 calc R
C11 C 0.21385(19) 0.44312(14) 0.13218(13) 0.0459(9) Uani 1 1 d .
H11 H 0.2542 0.4479 0.1425 0.055 Uiso 1 1 calc R
C12 C 0.20120(17) 0.45163(13) 0.09027(12) 0.0413(8) Uani 1 1 d .
C13 C 0.30413(17) 0.48379(14) 0.06572(13) 0.0419(8) Uani 1 1 d .
H13 H 0.3093 0.5168 0.0726 0.050 Uiso 1 1 calc R
C14 C 0.32850(19) 0.28794(14) -0.17859(13) 0.0448(8) Uani 1 1 d .
C15 C 0.32204(18) 0.33700(14) -0.18807(13) 0.0435(8) Uani 1 1 d .
H15 H 0.3193 0.3600 -0.1668 0.052 Uiso 1 1 calc R
C16 C 0.31969(18) 0.35202(14) -0.22709(14) 0.0448(8) Uani 1 1 d .
H16 H 0.3117 0.3851 -0.2326 0.054 Uiso 1 1 calc R
C17 C 0.3289(2) 0.31981(15) -0.26024(14) 0.0484(9) Uani 1 1 d .
H17 H 0.3313 0.3319 -0.2872 0.058 Uiso 1 1 calc R
C18 C 0.33422(19) 0.27026(15) -0.25297(13) 0.0454(9) Uani 1 1 d .
H18 H 0.3379 0.2478 -0.2746 0.054 Uiso 1 1 calc R
C19 C 0.33386(19) 0.25428(15) -0.20963(13) 0.0449(9) Uani 1 1 d .
C20 C 0.33906(18) 0.20755(14) -0.19281(13) 0.0442(8) Uani 1 1 d .
C21 C 0.34408(18) 0.16107(14) -0.20489(13) 0.0440(8) Uani 1 1 d .
H21 H 0.3433 0.1548 -0.2332 0.053 Uiso 1 1 calc R
C22 C 0.35012(19) 0.12246(16) -0.17959(13) 0.0476(9) Uani 1 1 d .
H22 H 0.3554 0.0910 -0.1906 0.057 Uiso 1 1 calc R
C23 C 0.34845(18) 0.12965(14) -0.13361(13) 0.0430(8) Uani 1 1 d .
H23 H 0.3531 0.1040 -0.1147 0.052 Uiso 1 1 calc R
C24 C 0.33920(19) 0.17863(14) -0.12174(13) 0.0455(9) Uani 1 1 d .
H24 H 0.3362 0.1858 -0.0936 0.055 Uiso 1 1 calc R
C25 C 0.3344(2) 0.21599(15) -0.14912(13) 0.0453(9) Uani 1 1 d .
C26 C 0.32196(18) 0.29010(14) -0.10180(13) 0.0428(8) Uani 1 1 d .
H26A H 0.3018 0.2680 -0.0822 0.051 Uiso 1 1 calc R
H26B H 0.2945 0.3182 -0.1057 0.051 Uiso 1 1 calc R
C27 C 0.24943(19) 0.27526(14) -0.00320(13) 0.0440(8) Uani 1 1 d .
C28 C 0.23801(18) 0.32581(14) -0.00421(13) 0.0441(8) Uani 1 1 d .
H28 H 0.2614 0.3469 0.0124 0.053 Uiso 1 1 calc R
C29 C 0.19187(19) 0.34469(14) -0.02990(14) 0.0470(9) Uani 1 1 d .
H29 H 0.1846 0.3785 -0.0312 0.056 Uiso 1 1 calc R
C30 C 0.15835(19) 0.31394(14) -0.05259(13) 0.0437(8) Uani 1 1 d .
H30 H 0.1293 0.3280 -0.0706 0.052 Uiso 1 1 calc R
C31 C 0.16186(19) 0.26350(14) -0.05235(13) 0.0443(8) Uani 1 1 d .
H31 H 0.1345 0.2438 -0.0675 0.053 Uiso 1 1 calc R
C32 C 0.21071(19) 0.24317(14) -0.02707(13) 0.0439(9) Uani 1 1 d .
C33 C 0.23668(19) 0.19425(14) -0.01745(13) 0.0447(8) Uani 1 1 d .
C34 C 0.2180(2) 0.15003(16) -0.03196(14) 0.0495(9) Uani 1 1 d .
H34 H 0.1867 0.1460 -0.0517 0.059 Uiso 1 1 calc R
C35 C 0.25259(19) 0.10903(14) -0.01324(15) 0.0475(9) Uani 1 1 d .
H35 H 0.2413 0.0774 -0.0215 0.057 Uiso 1 1 calc R
C36 C 0.29843(19) 0.11281(15) 0.01439(12) 0.0447(8) Uani 1 1 d .
H36 H 0.3184 0.0851 0.0252 0.054 Uiso 1 1 calc R
C37 C 0.31515(18) 0.16017(14) 0.02640(12) 0.0433(8) Uani 1 1 d .
H37 H 0.3478 0.1651 0.0451 0.052 Uiso 1 1 calc R
C38 C 0.28354(18) 0.19899(14) 0.01076(12) 0.0406(8) Uani 1 1 d .
C39 C 0.32648(17) 0.26848(15) 0.05582(13) 0.0426(8) Uani 1 1 d .
H39A H 0.3186 0.2467 0.0791 0.051 Uiso 1 1 calc R
H39B H 0.3098 0.3006 0.0630 0.051 Uiso 1 1 calc R
C40 C 0.24113(18) 0.24747(15) 0.14592(12) 0.0434(8) Uani 1 1 d .
C41 C 0.22134(18) 0.29301(14) 0.13520(13) 0.0426(8) Uani 1 1 d .
H41 H 0.2370 0.3203 0.1493 0.051 Uiso 1 1 calc R
C42 C 0.1776(2) 0.30007(16) 0.10311(13) 0.0482(9) Uani 1 1 d .
H42 H 0.1639 0.3319 0.0973 0.058 Uiso 1 1 calc R
C43 C 0.1554(2) 0.26328(16) 0.08101(13) 0.0486(9) Uani 1 1 d .
H43 H 0.1263 0.2707 0.0605 0.058 Uiso 1 1 calc R
C44 C 0.17207(19) 0.21429(16) 0.08603(14) 0.0487(9) Uani 1 1 d .
H44 H 0.1575 0.1883 0.0699 0.058 Uiso 1 1 calc R
C45 C 0.21483(18) 0.20967(14) 0.11961(14) 0.0437(8) Uani 1 1 d .
C46 C 0.24685(18) 0.16729(14) 0.13577(13) 0.0421(8) Uani 1 1 d .
C47 C 0.2472(2) 0.11263(15) 0.12666(13) 0.0469(9) Uani 1 1 d .
H47 H 0.2219 0.1006 0.1054 0.056 Uiso 1 1 calc R
C48 C 0.2829(2) 0.08068(15) 0.14830(15) 0.0496(9) Uani 1 1 d .
H48 H 0.2814 0.0472 0.1422 0.059 Uiso 1 1 calc R
C49 C 0.31893(19) 0.09643(14) 0.17723(12) 0.0433(8) Uani 1 1 d .
H49 H 0.3418 0.0729 0.1917 0.052 Uiso 1 1 calc R
C50 C 0.32691(19) 0.14378(14) 0.18874(13) 0.0438(8) Uani 1 1 d .
H50 H 0.3544 0.1528 0.2098 0.053 Uiso 1 1 calc R
C51 C 0.29041(18) 0.17948(14) 0.16642(12) 0.0412(8) Uani 1 1 d .
C52 C 0.3226(2) 0.25842(14) 0.20068(13) 0.0447(8) Uani 1 1 d .
H52A H 0.3331 0.2379 0.2243 0.054 Uiso 1 1 calc R
H52B H 0.2962 0.2850 0.2107 0.054 Uiso 1 1 calc R
C53 C 0.35256(18) 0.49026(14) -0.08454(13) 0.0440(8) Uani 1 1 d .
C54 C 0.34093(18) 0.53855(15) -0.08793(12) 0.0439(8) Uani 1 1 d .
H54 H 0.3638 0.5618 -0.0730 0.053 Uiso 1 1 calc R
C55 C 0.29429(19) 0.55194(15) -0.11410(14) 0.0476(9) Uani 1 1 d .
H55 H 0.2831 0.5851 -0.1151 0.057 Uiso 1 1 calc R
C56 C 0.2624(2) 0.51975(16) -0.13929(14) 0.0498(10) Uani 1 1 d .
H56 H 0.2319 0.5300 -0.1580 0.060 Uiso 1 1 calc R
C57 C 0.28001(19) 0.46891(16) -0.13448(14) 0.0476(9) Uani 1 1 d .
H57 H 0.2601 0.4454 -0.1508 0.057 Uiso 1 1 calc R
C58 C 0.32397(19) 0.45398(15) -0.10750(13) 0.0462(8) Uani 1 1 d .
H58 H 0.3345 0.4209 -0.1045 0.055 Uiso 1 1 calc R
C59 C 0.40891(19) 0.47809(15) -0.05800(14) 0.0458(9) Uani 1 1 d .
C60 C 0.3505(2) 0.45692(14) 0.20700(12) 0.0454(9) Uani 1 1 d .
C61 C 0.32628(19) 0.41852(15) 0.22673(13) 0.0466(9) Uani 1 1 d .
H61 H 0.3460 0.3881 0.2242 0.056 Uiso 1 1 calc R
C62 C 0.27213(19) 0.42193(15) 0.25137(13) 0.0468(9) Uani 1 1 d .
H62 H 0.2543 0.3944 0.2638 0.056 Uiso 1 1 calc R
C63 C 0.2458(2) 0.47033(15) 0.25630(13) 0.0493(9) Uani 1 1 d .
H63 H 0.2133 0.4747 0.2751 0.059 Uiso 1 1 calc R
C64 C 0.26697(18) 0.51047(14) 0.23426(12) 0.0421(8) Uani 1 1 d .
H64 H 0.2462 0.5406 0.2353 0.051 Uiso 1 1 calc R
C65 C 0.32231(18) 0.50381(15) 0.20970(12) 0.0419(8) Uani 1 1 d .
H65 H 0.3396 0.5304 0.1956 0.050 Uiso 1 1 calc R
C66 C 0.40546(18) 0.45221(13) 0.18185(13) 0.0413(8) Uani 1 1 d .
C67 C 0.5000 0.3544(2) 0.3033(2) 0.0504(13) Uani 1 2 d S
H67 H 0.5000 0.3208 0.2976 0.060 Uiso 1 2 calc SR
C68 C 0.5000 0.3708(2) 0.34129(19) 0.0508(14) Uani 1 2 d S
H68 H 0.5000 0.3468 0.3619 0.061 Uiso 1 2 calc SR
C69 C 0.5000 0.4204(2) 0.35547(19) 0.0498(13) Uani 1 2 d S
H69 H 0.5000 0.4301 0.3831 0.060 Uiso 1 2 calc SR
C70 C 0.5000 0.4512(2) 0.3228(2) 0.0512(13) Uani 1 2 d S
H70 H 0.5000 0.4850 0.3278 0.061 Uiso 1 2 calc SR
C71 C 0.5000 0.4351(2) 0.28288(18) 0.0488(13) Uani 1 2 d S
H71 H 0.5000 0.4586 0.2618 0.059 Uiso 1 2 calc SR
C72 C 0.44376(18) 0.59143(13) 0.12486(12) 0.0435(8) Uani 1 1 d .
H72 H 0.4061 0.5741 0.1248 0.052 Uiso 1 1 calc R
C73 C 0.44326(19) 0.64172(14) 0.12926(13) 0.0450(9) Uani 1 1 d .
H73 H 0.4056 0.6587 0.1318 0.054 Uiso 1 1 calc R
C74 C 0.5000 0.6667(2) 0.1298(2) 0.0507(13) Uani 1 2 d S
H74 H 0.5000 0.7010 0.1305 0.061 Uiso 1 2 calc SR
C75 C 0.55709(18) 0.60142(13) 0.01163(13) 0.0443(8) Uani 1 1 d .
H75 H 0.5948 0.5843 0.0136 0.053 Uiso 1 1 calc R
C76 C 0.55698(17) 0.65291(14) 0.00929(12) 0.0425(8) Uani 1 1 d .
H76 H 0.5947 0.6701 0.0102 0.051 Uiso 1 1 calc R
C77 C 0.5000 0.67899(19) 0.00555(17) 0.0426(11) Uani 1 2 d S
H77 H 0.5000 0.7128 0.0007 0.051 Uiso 1 2 calc SR
C78 C 0.55510(19) 0.13668(14) 0.10886(13) 0.0454(9) Uani 1 1 d .
H78 H 0.5924 0.1542 0.1062 0.054 Uiso 1 1 calc R
C79 C 0.55547(18) 0.08727(14) 0.10310(13) 0.0467(9) Uani 1 1 d .
H79 H 0.5925 0.0713 0.0958 0.056 Uiso 1 1 calc R
C80 C 0.5000 0.0600(2) 0.10807(19) 0.0518(14) Uani 1 2 d S
H80 H 0.5000 0.0265 0.1142 0.062 Uiso 1 2 calc SR
C81 C 0.44301(18) 0.15041(14) -0.03654(12) 0.0435(8) Uani 1 1 d .
H81 H 0.4051 0.1674 -0.0357 0.052 Uiso 1 1 calc R
C82 C 0.44348(19) 0.10014(15) -0.03904(13) 0.0477(9) Uani 1 1 d .
H82 H 0.4058 0.0829 -0.0404 0.057 Uiso 1 1 calc R
C83 C 0.5000 0.0746(2) -0.03963(19) 0.0481(13) Uani 1 2 d S
H83 H 0.5000 0.0403 -0.0404 0.058 Uiso 1 2 calc SR
C84 C 0.44331(19) 0.42992(15) -0.17848(14) 0.0494(9) Uani 1 1 d .
H84 H 0.4066 0.4265 -0.1632 0.059 Uiso 1 1 calc R
C85 C 0.44147(19) 0.44700(17) -0.21928(14) 0.0532(10) Uani 1 1 d .
H85 H 0.4032 0.4546 -0.2316 0.064 Uiso 1 1 calc R
C86 C 0.5000 0.4530(2) -0.2428(2) 0.0495(13) Uani 1 2 d S
H86 H 0.5000 0.4602 -0.2710 0.059 Uiso 1 2 calc SR
C87 C 0.0000 0.7787(2) 0.81121(18) 0.0428(12) Uani 1 2 d S
H87 H 0.0000 0.8130 0.8111 0.051 Uiso 1 2 calc SR
C88 C 0.0000 0.7532(2) 0.77320(19) 0.0487(13) Uani 1 2 d S
H88 H 0.0000 0.7699 0.7480 0.058 Uiso 1 2 calc SR
C89 C 0.0000 0.7017(2) 0.77480(18) 0.0468(12) Uani 1 2 d S
H89 H 0.0000 0.6840 0.7501 0.056 Uiso 1 2 calc SR
C90 C 0.0000 0.67676(19) 0.81121(18) 0.0428(11) Uani 1 2 d S
H90 H 0.0000 0.6425 0.8112 0.051 Uiso 1 2 calc SR
C91 C 0.0000 0.7023(2) 0.84871(19) 0.0474(13) Uani 1 2 d S
H91 H 0.0000 0.6853 0.8738 0.057 Uiso 1 2 calc SR
Mn1 Mn 0.5000 0.49322(3) 0.01427(3) 0.04179(18) Uani 1 2 d S
Mn2 Mn 0.5000 0.39000(3) -0.09722(3) 0.04175(18) Uani 1 2 d S
Mn3 Mn 0.43289(2) 0.37618(2) -0.00541(3) 0.04092(14) Uani 1 1 d .
Mn4 Mn 0.5000 0.26011(3) -0.03110(3) 0.04168(18) Uani 1 2 d S
Mn5 Mn 0.5000 0.48275(3) 0.11446(3) 0.04111(18) Uani 1 2 d S
Mn6 Mn 0.43240(2) 0.36356(2) 0.11648(3) 0.04084(13) Uani 1 1 d .
Mn7 Mn 0.5000 0.35825(3) 0.20895(3) 0.04233(18) Uani 1 2 d S
Mn8 Mn 0.5000 0.24359(3) 0.12644(3) 0.04169(18) Uani 1 2 d S
N1 N 0.24187(13) 0.46556(11) 0.05948(10) 0.0427(7) Uani 1 1 d .
N2 N 0.32896(16) 0.26395(11) -0.14236(10) 0.0444(7) Uani 1 1 d .
N3 N 0.29175(14) 0.25002(10) 0.02026(10) 0.0384(6) Uani 1 1 d .
N4 N 0.28583(14) 0.22875(11) 0.17132(9) 0.0392(6) Uani 1 1 d .
N5 N 0.5000 0.38834(15) 0.27233(14) 0.0424(10) Uani 1 2 d S
N6 N 0.5000 0.56609(14) 0.12043(14) 0.0397(9) Uani 1 2 d S
N7 N 0.5000 0.57590(15) 0.01091(16) 0.0428(10) Uani 1 2 d S
N8 N 0.5000 0.16179(16) 0.11867(16) 0.0445(10) Uani 1 2 d S
N9 N 0.5000 0.17623(16) -0.03522(15) 0.0419(10) Uani 1 2 d S
N10 N 0.5000 0.41842(17) -0.16148(15) 0.0454(10) Uani 1 2 d S
N11 N 0.0000 0.75437(17) 0.84807(16) 0.0455(11) Uani 1 2 d S
O1 O 0.42630(10) 0.48187(9) 0.06384(9) 0.0407(6) Uani 1 1 d .
O2 O 0.37078(11) 0.41055(9) 0.09768(8) 0.0391(5) Uani 1 1 d .
O3 O 0.36960(11) 0.41850(9) 0.01994(8) 0.0406(5) Uani 1 1 d .
O4 O 0.42452(11) 0.34324(9) -0.11210(8) 0.0415(6) Uani 1 1 d .
O5 O 0.37724(11) 0.33800(9) -0.04029(9) 0.0428(6) Uani 1 1 d .
O6 O 0.43553(11) 0.26525(9) -0.07322(8) 0.0408(6) Uani 1 1 d .
O7 O 0.42872(10) 0.32786(9) 0.05306(9) 0.0409(6) Uani 1 1 d .
O8 O 0.43527(12) 0.25362(9) 0.00951(9) 0.0454(6) Uani 1 1 d .
O9 O 0.43554(11) 0.24566(9) 0.08471(9) 0.0407(6) Uani 1 1 d .
O10 O 0.37504(12) 0.31892(9) 0.14448(8) 0.0432(6) Uani 1 1 d .
O11 O 0.42325(11) 0.31105(9) 0.21631(8) 0.0418(6) Uani 1 1 d .
O12 O 0.43310(12) 0.24116(9) 0.16716(9) 0.0420(6) Uani 1 1 d .
O13 O 0.42714(11) 0.50707(9) -0.03060(9) 0.0414(6) Uani 1 1 d .
O14 O 0.43016(11) 0.43316(10) -0.05612(9) 0.0433(6) Uani 1 1 d .
O15 O 0.42545(12) 0.48723(9) 0.15917(9) 0.0438(6) Uani 1 1 d .
O16 O 0.43167(11) 0.40897(10) 0.17956(9) 0.0438(6) Uani 1 1 d .
O17 O 0.5000 0.41244(12) 0.02056(11) 0.0390(8) Uani 1 2 d S
H17A H 0.5000 0.4056 0.0463 0.058 Uiso 1 2 d SR
O18 O 0.5000 0.34448(12) -0.03108(11) 0.0387(8) Uani 1 2 d S
O19 O 0.5000 0.32885(13) 0.13892(12) 0.0438(8) Uani 1 2 d S
O20 O 0.5000 0.40474(12) 0.09563(12) 0.0372(7) Uani 1 2 d S
H20B H 0.5000 0.4037 0.0693 0.056 Uiso 1 2 d SR
O1W O 0.0000 0.41461(18) 0.20756(17) 0.0511(12) Uani 0.80 2 d SP
H1WD H 0.0233 0.4207 0.1868 0.061 Uiso 0.40 1 d PR
H1WA H 0.0201 0.4206 0.2298 0.077 Uiso 0.40 1 d PR
O2W O 0.8246(3) 0.3865(2) 0.7753(2) 0.0480(16) Uani 0.40 1 d P
H2A H 0.8406 0.3592 0.7827 0.058 Uiso 0.40 1 d PR
H2B H 0.8325 0.4121 0.7896 0.058 Uiso 0.40 1 d PR
O3W O 1.0000 0.5350(2) 0.2026(2) 0.0483(15) Uani 0.60 2 d SP
H3WA H 0.9802 0.5621 0.2011 0.072 Uiso 0.30 1 d PR
H3WB H 0.9908 0.5171 0.1818 0.072 Uiso 0.30 1 d PR
O4W O 0.9704(5) 0.6798(4) 0.2642(3) 0.055(2) Uani 0.30 1 d P
H4WD H 0.9313 0.6739 0.2618 0.066 Uiso 0.30 1 d PR
H4WC H 0.9797 0.7056 0.2506 0.082 Uiso 0.30 1 d PR
O5W O 0.5000 0.79959(19) 0.01429(17) 0.0515(12) Uani 0.80 2 d SP
H5WA H 0.5133 0.8187 -0.0047 0.077 Uiso 0.40 1 d PR
H5WC H 0.4716 0.8141 0.0282 0.077 Uiso 0.40 1 d PR
O6W O 0.5000 0.8071(2) 0.1164(2) 0.0527(16) Uani 0.60 2 d SP
H6WB H 0.4647 0.8185 0.1240 0.063 Uiso 0.30 1 d PR
H6WC H 0.5291 0.8265 0.1240 0.079 Uiso 0.30 1 d PR
O7W O 1.0000 0.7108(2) 0.3385(2) 0.0473(15) Uani 0.60 2 d SP
H7WA H 1.0084 0.7149 0.3640 0.071 Uiso 0.30 1 d PR
H7WC H 0.9887 0.6811 0.3344 0.071 Uiso 0.30 1 d PR
O8W O 0.1345(4) 0.7374(3) 0.3228(2) 0.060(2) Uani 0.40 1 d P
H8WD H 0.0963 0.7300 0.3273 0.072 Uiso 0.40 1 d PR
H8WB H 0.1519 0.7144 0.3091 0.090 Uiso 0.40 1 d PR
O9W O 0.1557(5) 0.8019(4) 0.3108(3) 0.058(3) Uani 0.30 1 d P
H9WB H 0.1373 0.8110 0.2888 0.088 Uiso 0.30 1 d PR
H9WC H 0.1455 0.8210 0.3307 0.088 Uiso 0.30 1 d PR
O10W O 0.5717(4) 0.8719(3) 0.9037(3) 0.045(2) Uani 0.30 1 d P
H10D H 0.5617 0.8609 0.8799 0.054 Uiso 0.30 1 d PR
H10B H 0.5459 0.8943 0.9108 0.067 Uiso 0.30 1 d PR
O11W O 0.5996(4) 0.9697(3) 0.8076(3) 0.054(2) Uani 0.30 1 d P
H11D H 0.5883 0.9554 0.7854 0.065 Uiso 0.30 1 d PR
H11A H 0.6362 0.9815 0.8046 0.081 Uiso 0.30 1 d PR
O12W O 0.5000 0.9998(2) 0.8579(2) 0.0479(15) Uani 0.60 2 d SP
H12B H 0.4767 1.0198 0.8447 0.072 Uiso 0.30 1 d PR
H12C H 0.4787 0.9746 0.8648 0.072 Uiso 0.30 1 d PR
P1 P 0.37314(4) 0.44546(3) 0.06084(3) 0.0410(2) Uani 1 1 d .
P2 P 0.39509(4) 0.31129(3) -0.07971(3) 0.0415(2) Uani 1 1 d .
P3 P 0.41314(4) 0.27436(4) 0.04920(3) 0.0409(2) Uani 1 1 d .
P4 P 0.39412(5) 0.28480(3) 0.18067(3) 0.0430(2) Uani 1 1 d .

loop_
_atom_site_aniso_label
_atom_site_aniso_U_11
_atom_site_aniso_U_22
_atom_site_aniso_U_33
_atom_site_aniso_U_23
_atom_site_aniso_U_13
_atom_site_aniso_U_12
C1 0.0428(19) 0.0416(19) 0.044(2) -0.0045(15) -0.0085(16) 0.0030(15)
C2 0.049(2) 0.048(2) 0.042(2) -0.0073(16) -0.0061(17) 0.0088(16)
C3 0.052(2) 0.049(2) 0.046(2) -0.0100(17) -0.0098(18) 0.0114(17)
C4 0.046(2) 0.048(2) 0.052(2) -0.0109(17) -0.0107(18) 0.0149(17)
C5 0.046(2) 0.051(2) 0.053(2) -0.0127(19) -0.0088(18) 0.0086(17)
C6 0.0433(19) 0.0387(18) 0.047(2) -0.0090(16) -0.0065(16) 0.0090(15)
C7 0.043(2) 0.052(2) 0.047(2) -0.0157(18) 0.0051(17) 0.0110(17)
C8 0.047(2) 0.046(2) 0.059(3) -0.0143(18) 0.0079(18) -0.0090(17)
C9 0.051(2) 0.055(2) 0.055(3) -0.0208(19) 0.0097(19) -0.0158(19)
C10 0.0416(19) 0.0422(19) 0.053(2) -0.0132(17) 0.0111(17) 0.0039(15)
C11 0.047(2) 0.046(2) 0.045(2) -0.0158(17) 0.0077(17) -0.0117(16)
C12 0.0382(18) 0.0409(18) 0.045(2) -0.0131(16) 0.0031(16) 0.0148(14)
C13 0.0399(17) 0.0449(19) 0.0408(19) 0.0011(15) -0.0073(16) 0.0089(15)
C14 0.052(2) 0.0373(18) 0.045(2) 0.0040(16) -0.0119(18) -0.0076(16)
C15 0.0438(19) 0.0411(19) 0.046(2) 0.0088(16) -0.0064(16) -0.0047(15)
C16 0.0459(19) 0.0387(18) 0.050(2) 0.0088(16) -0.0114(17) -0.0011(15)
C17 0.050(2) 0.047(2) 0.048(2) 0.0088(17) -0.0070(18) -0.0061(17)
C18 0.0443(19) 0.049(2) 0.043(2) -0.0078(17) -0.0133(17) -0.0055(16)
C19 0.0418(19) 0.053(2) 0.040(2) -0.0074(17) -0.0070(16) -0.0102(16)
C20 0.0403(18) 0.046(2) 0.047(2) -0.0083(17) -0.0006(16) -0.0084(15)
C21 0.046(2) 0.0446(19) 0.0412(19) -0.0125(16) 0.0079(17) -0.0123(16)
C22 0.048(2) 0.050(2) 0.045(2) -0.0086(17) -0.0147(18) -0.0128(17)
C23 0.0396(19) 0.0417(19) 0.048(2) 0.0067(16) -0.0012(17) -0.0015(15)
C24 0.050(2) 0.0418(19) 0.044(2) -0.0052(16) -0.0147(17) -0.0068(16)
C25 0.050(2) 0.0422(19) 0.044(2) -0.0065(16) -0.0077(17) 0.0105(16)
C26 0.0429(18) 0.0435(19) 0.042(2) -0.0051(15) 0.0006(16) -0.0072(15)
C27 0.0442(19) 0.0406(18) 0.047(2) -0.0126(16) -0.0060(17) 0.0048(15)
C28 0.0417(18) 0.0415(19) 0.049(2) -0.0111(16) 0.0092(17) 0.0102(15)
C29 0.050(2) 0.0382(18) 0.053(2) 0.0083(16) 0.0004(18) -0.0060(16)
C30 0.0430(19) 0.045(2) 0.043(2) 0.0095(16) 0.0073(16) 0.0040(16)
C31 0.0444(19) 0.0434(19) 0.045(2) 0.0098(16) -0.0123(17) -0.0071(16)
C32 0.0423(19) 0.0432(19) 0.046(2) 0.0093(16) -0.0101(17) -0.0101(15)
C33 0.044(2) 0.0422(19) 0.048(2) -0.0041(16) -0.0018(17) -0.0062(16)
C34 0.046(2) 0.050(2) 0.053(2) -0.0156(18) -0.0076(19) -0.0082(17)
C35 0.047(2) 0.0386(19) 0.057(2) -0.0151(17) -0.0031(18) -0.0028(15)
C36 0.051(2) 0.047(2) 0.0363(18) 0.0118(16) 0.0050(17) -0.0119(16)
C37 0.0418(18) 0.047(2) 0.041(2) 0.0080(16) 0.0036(16) -0.0059(15)
C38 0.0422(18) 0.0418(19) 0.0377(19) -0.0013(15) 0.0040(16) 0.0044(15)
C39 0.0367(17) 0.046(2) 0.045(2) -0.0062(16) 0.0020(16) -0.0051(15)
C40 0.0399(19) 0.048(2) 0.043(2) -0.0102(16) 0.0091(16) 0.0066(15)
C41 0.0400(18) 0.0451(19) 0.043(2) -0.0091(16) 0.0056(16) -0.0083(15)
C42 0.050(2) 0.050(2) 0.045(2) 0.0003(17) 0.0083(17) 0.0050(17)
C43 0.049(2) 0.054(2) 0.042(2) -0.0020(17) -0.0098(18) -0.0087(18)
C44 0.046(2) 0.048(2) 0.052(2) 0.0076(18) -0.0006(18) -0.0096(17)
C45 0.0419(18) 0.0397(18) 0.049(2) 0.0087(16) 0.0056(17) -0.0140(15)
C46 0.0397(18) 0.0420(18) 0.044(2) -0.0049(16) 0.0042(16) -0.0031(15)
C47 0.049(2) 0.049(2) 0.043(2) -0.0126(16) -0.0081(17) -0.0076(17)
C48 0.047(2) 0.042(2) 0.060(3) -0.0103(18) -0.0036(19) -0.0073(16)
C49 0.048(2) 0.0457(19) 0.0360(18) 0.0003(15) -0.0013(16) 0.0075(16)
C50 0.0421(19) 0.046(2) 0.044(2) -0.0119(16) 0.0042(16) 0.0102(15)
C51 0.0420(18) 0.0386(17) 0.043(2) -0.0056(15) 0.0080(16) 0.0028(15)
C52 0.053(2) 0.0407(19) 0.041(2) -0.0047(15) 0.0041(17) -0.0083(16)
C53 0.0451(19) 0.048(2) 0.0386(19) -0.0077(16) -0.0050(17) 0.0105(16)
C54 0.0417(19) 0.053(2) 0.0370(19) 0.0002(16) 0.0038(15) 0.0079(16)
C55 0.049(2) 0.047(2) 0.047(2) -0.0074(17) 0.0017(18) 0.0146(17)
C56 0.049(2) 0.057(2) 0.044(2) -0.0097(18) -0.0042(18) 0.0178(18)
C57 0.0421(19) 0.051(2) 0.050(2) -0.0155(18) -0.0064(17) 0.0047(17)
C58 0.0458(19) 0.047(2) 0.046(2) -0.0089(17) -0.0036(17) 0.0100(16)
C59 0.043(2) 0.0441(19) 0.050(2) -0.0017(17) -0.0050(18) 0.0086(16)
C60 0.058(2) 0.0410(19) 0.0377(19) -0.0124(15) 0.0104(18) 0.0017(17)
C61 0.0435(19) 0.048(2) 0.049(2) -0.0057(17) 0.0108(18) -0.0025(16)
C62 0.047(2) 0.045(2) 0.049(2) -0.0058(16) 0.0108(17) 0.0099(16)
C63 0.056(2) 0.043(2) 0.048(2) 0.0004(17) 0.0102(19) 0.0050(17)
C64 0.0397(18) 0.047(2) 0.0402(19) -0.0066(15) -0.0044(16) 0.0063(15)
C65 0.0419(18) 0.0445(18) 0.0392(18) -0.0096(15) -0.0063(16) 0.0017(16)
C66 0.0381(18) 0.0387(18) 0.047(2) -0.0048(16) -0.0004(16) -0.0047(14)
C67 0.052(3) 0.049(3) 0.050(3) 0.004(3) 0.000 0.000
C68 0.067(4) 0.044(3) 0.041(3) 0.008(2) 0.000 0.000
C69 0.051(3) 0.057(3) 0.041(3) -0.008(3) 0.000 0.000
C70 0.056(3) 0.052(3) 0.045(3) -0.007(3) 0.000 0.000
C71 0.062(3) 0.039(3) 0.045(3) -0.003(2) 0.000 0.000
C72 0.047(2) 0.0412(19) 0.042(2) 0.0099(15) 0.0085(17) 0.0086(16)
C73 0.047(2) 0.044(2) 0.044(2) -0.0066(16) 0.0053(17) 0.0072(16)
C74 0.046(3) 0.053(3) 0.054(3) -0.016(3) 0.000 0.000
C75 0.046(2) 0.0399(19) 0.047(2) -0.0081(16) 0.0004(17) -0.0027(15)
C76 0.0413(19) 0.0434(19) 0.043(2) 0.0070(16) -0.0066(16) -0.0096(15)
C77 0.043(3) 0.038(3) 0.047(3) 0.010(2) 0.000 0.000
C78 0.0440(19) 0.0445(19) 0.048(2) 0.0065(16) 0.0128(17) 0.0017(16)
C79 0.0403(19) 0.0441(19) 0.056(2) -0.0087(17) -0.0096(17) 0.0100(16)
C80 0.052(3) 0.055(3) 0.048(3) -0.010(3) 0.000 0.000
C81 0.0419(19) 0.0459(19) 0.043(2) -0.0036(16) 0.0079(17) -0.0055(16)
C82 0.045(2) 0.049(2) 0.049(2) -0.0059(18) 0.0085(18) -0.0046(17)
C83 0.052(3) 0.041(3) 0.052(3) 0.006(2) 0.000 0.000
C84 0.050(2) 0.049(2) 0.049(2) 0.0143(18) -0.0004(19) 0.0066(17)
C85 0.046(2) 0.060(2) 0.053(2) 0.022(2) -0.0037(19) -0.0115(18)
C86 0.057(3) 0.041(3) 0.051(3) 0.008(2) 0.000 0.000
C87 0.034(2) 0.044(3) 0.051(3) -0.009(2) 0.000 0.000
C88 0.051(3) 0.050(3) 0.045(3) 0.006(2) 0.000 0.000
C89 0.045(3) 0.052(3) 0.044(3) -0.010(2) 0.000 0.000
C90 0.044(3) 0.038(3) 0.046(3) -0.012(2) 0.000 0.000
C91 0.046(3) 0.048(3) 0.048(3) -0.005(2) 0.000 0.000
Mn1 0.0420(4) 0.0398(4) 0.0437(4) 0.0083(3) 0.000 0.000
Mn2 0.0423(4) 0.0421(4) 0.0408(4) -0.0085(3) 0.000 0.000
Mn3 0.0407(3) 0.0407(3) 0.0414(3) -0.0098(2) 0.0092(2) -0.0070(2)
Mn4 0.0432(4) 0.0401(4) 0.0418(4) -0.0095(3) 0.000 0.000
Mn5 0.0421(4) 0.0385(4) 0.0427(4) -0.0082(3) 0.000 0.000
Mn6 0.0412(3) 0.0395(3) 0.0418(3) 0.0049(2) 0.0089(2) -0.0063(2)
Mn7 0.0414(4) 0.0420(4) 0.0437(4) -0.0092(3) 0.000 0.000
Mn8 0.0448(4) 0.0377(4) 0.0426(4) 0.0072(3) 0.000 0.000
N1 0.0399(15) 0.0386(15) 0.0496(19) 0.0067(14) -0.0087(15) 0.0099(12)
N2 0.0523(18) 0.0398(16) 0.0413(17) 0.0004(13) -0.0125(15) -0.0102(14)
N3 0.0395(15) 0.0369(15) 0.0387(16) 0.0073(12) 0.0017(13) -0.0072(12)
N4 0.0402(15) 0.0409(15) 0.0366(15) -0.0037(12) 0.0043(13) -0.0038(12)
N5 0.053(3) 0.035(2) 0.040(2) 0.0014(18) 0.000 0.000
N6 0.045(2) 0.031(2) 0.042(2) 0.0042(18) 0.000 0.000
N7 0.038(2) 0.036(2) 0.054(3) -0.0010(19) 0.000 0.000
N8 0.043(2) 0.042(2) 0.048(3) -0.002(2) 0.000 0.000
N9 0.040(2) 0.041(2) 0.044(2) -0.0083(19) 0.000 0.000
N10 0.038(2) 0.052(3) 0.047(3) -0.003(2) 0.000 0.000
N11 0.039(2) 0.047(2) 0.051(3) -0.018(2) 0.000 0.000
O1 0.0380(12) 0.0384(12) 0.0457(15) -0.0077(11) 0.0026(11) 0.0049(10)
O2 0.0320(12) 0.0440(13) 0.0413(13) -0.0092(11) 0.0042(10) -0.0012(10)
O3 0.0396(13) 0.0400(13) 0.0423(14) 0.0003(11) 0.0066(11) -0.0021(10)
O4 0.0424(13) 0.0414(13) 0.0408(14) 0.0048(11) -0.0084(11) 0.0038(10)
O5 0.0359(13) 0.0462(14) 0.0462(14) -0.0091(12) 0.0048(11) 0.0042(10)
O6 0.0421(13) 0.0378(13) 0.0427(15) -0.0070(11) 0.0032(11) -0.0048(10)
O7 0.0367(12) 0.0386(13) 0.0473(15) -0.0080(11) 0.0047(11) -0.0047(10)
O8 0.0510(15) 0.0385(13) 0.0465(16) -0.0049(11) 0.0097(12) 0.0052(11)
O9 0.0407(13) 0.0390(13) 0.0422(14) -0.0077(11) 0.0028(11) 0.0040(10)
O10 0.0472(14) 0.0387(13) 0.0437(15) -0.0014(11) 0.0079(12) -0.0082(11)
O11 0.0394(13) 0.0464(14) 0.0395(14) -0.0081(11) 0.0013(11) 0.0047(11)
O12 0.0441(14) 0.0398(13) 0.0422(14) 0.0010(11) -0.0030(11) -0.0051(10)
O13 0.0378(12) 0.0401(13) 0.0464(15) 0.0036(12) 0.0001(11) 0.0039(10)
O14 0.0383(13) 0.0469(14) 0.0448(15) 0.0002(11) -0.0042(11) 0.0053(11)
O15 0.0484(14) 0.0363(13) 0.0468(15) -0.0110(11) 0.0085(12) -0.0088(10)
O16 0.0405(13) 0.0431(14) 0.0479(16) -0.0039(12) 0.0022(11) -0.0033(10)
O17 0.0435(19) 0.0348(17) 0.0386(19) 0.0051(14) 0.000 0.000
O18 0.0365(17) 0.0374(17) 0.042(2) -0.0097(15) 0.000 0.000
O19 0.048(2) 0.0419(19) 0.042(2) -0.0064(16) 0.000 0.000
O20 0.0288(16) 0.0389(17) 0.0439(19) -0.0047(15) 0.000 0.000
O1W 0.053(3) 0.051(3) 0.050(3) -0.012(2) 0.000 0.000
O2W 0.049(4) 0.045(3) 0.050(4) 0.008(3) 0.010(3) 0.005(3)
O3W 0.043(3) 0.055(4) 0.047(4) -0.015(3) 0.000 0.000
O4W 0.051(5) 0.053(5) 0.060(6) 0.020(5) 0.015(5) 0.009(4)
O5W 0.043(3) 0.058(3) 0.053(3) 0.002(2) 0.000 0.000
O6W 0.052(4) 0.051(4) 0.055(4) -0.013(3) 0.000 0.000
O7W 0.046(4) 0.046(3) 0.050(4) 0.003(3) 0.000 0.000
O8W 0.080(5) 0.046(4) 0.054(4) -0.009(3) -0.016(4) 0.007(4)
O9W 0.054(5) 0.070(6) 0.051(6) -0.039(5) -0.010(5) -0.021(5)
O10W 0.056(5) 0.049(5) 0.029(4) -0.015(4) -0.014(4) 0.002(4)
O11W 0.047(5) 0.046(5) 0.069(7) 0.017(5) 0.001(5) -0.007(4)
O12W 0.050(3) 0.046(3) 0.048(4) -0.005(3) 0.000 0.000
P1 0.0396(4) 0.0390(4) 0.0444(5) -0.0092(4) 0.0074(4) 0.0058(4)
P2 0.0423(5) 0.0403(5) 0.0420(5) -0.0088(4) -0.0063(4) -0.0068(4)
P3 0.0409(4) 0.0413(5) 0.0406(5) -0.0097(4) -0.0070(4) -0.0072(4)
P4 0.0461(5) 0.0413(5) 0.0416(5) -0.0075(4) 0.0058(4) -0.0090(4)

loop_
_atom_type_symbol
_atom_type_description
_atom_type_scat_dispersion_real
_atom_type_scat_dispersion_imag
_atom_type_scat_source
C C 0.0033 0.0016 'International Tables Vol C Tables 4.2.6.8 and 6.1.1.4'
H H 0.0000 0.0000 'International Tables Vol C Tables 4.2.6.8 and 6.1.1.4'
N N 0.0061 0.0033 'International Tables Vol C Tables 4.2.6.8 and 6.1.1.4'
O O 0.0106 0.0060 'International Tables Vol C Tables 4.2.6.8 and 6.1.1.4'
P P 0.1023 0.0942 'International Tables Vol C Tables 4.2.6.8 and 6.1.1.4'
Mn Mn 0.3368 0.7283 'International Tables Vol C Tables 4.2.6.8 and 6.1.1.4'

loop_
_geom_angle_atom_site_label_1
_geom_angle_atom_site_label_2
_geom_angle_atom_site_label_3
_geom_angle
_geom_angle_site_symmetry_1
_geom_angle_site_symmetry_3
C2 C1 N1 132.9(4) . .
C2 C1 C6 120.7(4) . .
N1 C1 C6 106.4(3) . .
C1 C2 C3 121.8(4) . .
C1 C2 H2 119.1 . .
C3 C2 H2 119.1 . .
C2 C3 C4 116.9(4) . .
C2 C3 H3 121.6 . .
C4 C3 H3 121.6 . .
C5 C4 C3 122.2(4) . .
C5 C4 H4 118.9 . .
C3 C4 H4 118.9 . .
C4 C5 C6 119.9(4) . .
C4 C5 H5 120.1 . .
C6 C5 H5 120.1 . .
C7 C6 C1 114.1(4) . .
C7 C6 C5 127.2(4) . .
C1 C6 C5 118.5(4) . .
C6 C7 C8 137.6(4) . .
C6 C7 C12 102.3(4) . .
C8 C7 C12 120.0(4) . .
C9 C8 C7 121.0(4) . .
C9 C8 H8 119.5 . .
C7 C8 H8 119.5 . .
C8 C9 C10 120.7(4) . .
C8 C9 H9 119.6 . .
C10 C9 H9 119.6 . .
C9 C10 C11 119.7(4) . .
C9 C10 H10 120.1 . .
C11 C10 H10 120.1 . .
C12 C11 C10 120.0(4) . .
C12 C11 H11 120.0 . .
C10 C11 H11 120.0 . .
N1 C12 C11 128.6(3) . .
N1 C12 C7 112.7(3) . .
C11 C12 C7 118.6(4) . .
N1 C13 P1 122.9(2) . .
N1 C13 H13 118.5 . .
P1 C13 H13 118.5 . .
N2 C14 C19 108.4(3) . .
N2 C14 C15 131.8(4) . .
C19 C14 C15 119.7(4) . .
C16 C15 C14 120.9(4) . .
C16 C15 H15 119.5 . .
C14 C15 H15 119.5 . .
C15 C16 C17 122.1(4) . .
C15 C16 H16 119.0 . .
C17 C16 H16 119.0 . .
C18 C17 C16 119.7(4) . .
C18 C17 H17 120.2 . .
C16 C17 H17 120.2 . .
C17 C18 C19 117.0(4) . .
C17 C18 H18 121.5 . .
C19 C18 H18 121.5 . .
C14 C19 C20 109.5(4) . .
C14 C19 C18 120.3(4) . .
C20 C19 C18 130.2(4) . .
C21 C20 C19 139.8(4) . .
C21 C20 C25 116.6(4) . .
C19 C20 C25 103.5(3) . .
C20 C21 C22 125.1(4) . .
C20 C21 H21 117.4 . .
C22 C21 H21 117.4 . .
C21 C22 C23 120.1(4) . .
C21 C22 H22 119.9 . .
C23 C22 H22 119.9 . .
C24 C23 C22 113.5(4) . .
C24 C23 H23 123.2 . .
C22 C23 H23 123.2 . .
C25 C24 C23 123.1(4) . .
C25 C24 H24 118.4 . .
C23 C24 H24 118.4 . .
N2 C25 C24 129.6(4) . .
N2 C25 C20 109.0(3) . .
C24 C25 C20 121.3(4) . .
N2 C26 P2 114.2(2) . .
N2 C26 H26A 108.7 . .
P2 C26 H26A 108.7 . .
N2 C26 H26B 108.7 . .
P2 C26 H26B 108.7 . .
H26A C26 H26B 107.6 . .
N3 C27 C28 128.6(3) . .
N3 C27 C32 112.1(3) . .
C28 C27 C32 119.2(4) . .
C29 C28 C27 120.2(4) . .
C29 C28 H28 119.9 . .
C27 C28 H28 119.9 . .
C30 C29 C28 118.9(4) . .
C30 C29 H29 120.6 . .
C28 C29 H29 120.6 . .
C29 C30 C31 126.8(4) . .
C29 C30 H30 116.6 . .
C31 C30 H30 116.6 . .
C30 C31 C32 115.3(4) . .
C30 C31 H31 122.4 . .
C32 C31 H31 122.4 . .
C27 C32 C31 119.5(4) . .
C27 C32 C33 102.7(3) . .
C31 C32 C33 137.8(4) . .
C34 C33 C38 122.3(4) . .
C34 C33 C32 128.2(4) . .
C38 C33 C32 109.4(3) . .
C33 C34 C35 112.6(4) . .
C33 C34 H34 123.7 . .
C35 C34 H34 123.7 . .
C36 C35 C34 126.1(4) . .
C36 C35 H35 117.0 . .
C34 C35 H35 117.0 . .
C35 C36 C37 116.6(4) . .
C35 C36 H36 121.7 . .
C37 C36 H36 121.7 . .
C38 C37 C36 119.3(4) . .
C38 C37 H37 120.3 . .
C36 C37 H37 120.3 . .
C37 C38 C33 123.0(4) . .
C37 C38 N3 128.0(3) . .
C33 C38 N3 109.0(3) . .
N3 C39 P3 116.3(2) . .
N3 C39 H39A 108.2 . .
P3 C39 H39A 108.2 . .
N3 C39 H39B 108.2 . .
P3 C39 H39B 108.2 . .
H39A C39 H39B 107.4 . .
C41 C40 N4 135.8(4) . .
C41 C40 C45 112.2(4) . .
N4 C40 C45 111.2(3) . .
C40 C41 C42 121.3(4) . .
C40 C41 H41 119.3 . .
C42 C41 H41 119.3 . .
C43 C42 C41 122.3(4) . .
C43 C42 H42 118.8 . .
C41 C42 H42 118.8 . .
C42 C43 C44 124.9(4) . .
C42 C43 H43 117.5 . .
C44 C43 H43 117.5 . .
C43 C44 C45 109.8(4) . .
C43 C44 H44 125.1 . .
C45 C44 H44 125.1 . .
C44 C45 C46 130.7(4) . .
C44 C45 C40 129.4(4) . .
C46 C45 C40 99.8(3) . .
C51 C46 C45 112.6(3) . .
C51 C46 C47 111.5(3) . .
C45 C46 C47 135.8(4) . .
C48 C47 C46 122.2(4) . .
C48 C47 H47 118.9 . .
C46 C47 H47 118.9 . .
C49 C48 C47 120.1(4) . .
C49 C48 H48 120.0 . .
C47 C48 H48 120.0 . .
C48 C49 C50 126.4(4) . .
C48 C49 H49 116.8 . .
C50 C49 H49 116.8 . .
C49 C50 C51 115.9(4) . .
C49 C50 H50 122.1 . .
C51 C50 H50 122.1 . .
N4 C51 C46 105.6(3) . .
N4 C51 C50 130.4(3) . .
C46 C51 C50 123.8(4) . .
N4 C52 P4 115.9(2) . .
N4 C52 H52A 108.3 . .
P4 C52 H52A 108.3 . .
N4 C52 H52B 108.3 . .
P4 C52 H52B 108.3 . .
H52A C52 H52B 107.4 . .
C54 C53 C58 125.1(4) . .
C54 C53 C59 114.0(4) . .
C58 C53 C59 120.1(3) . .
C53 C54 C55 116.7(4) . .
C53 C54 H54 121.6 . .
C55 C54 H54 121.6 . .
C54 C55 C56 124.2(4) . .
C54 C55 H55 117.9 . .
C56 C55 H55 117.9 . .
C55 C56 C57 114.7(4) . .
C55 C56 H56 122.7 . .
C57 C56 H56 122.7 . .
C58 C57 C56 122.8(4) . .
C58 C57 H57 118.6 . .
C56 C57 H57 118.6 . .
C57 C58 C53 116.3(4) . .
C57 C58 H58 121.8 . .
C53 C58 H58 121.8 . .
O13 C59 O14 116.7(3) . .
O13 C59 C53 120.8(3) . .
O14 C59 C53 120.5(3) . .
C61 C60 C65 121.0(4) . .
C61 C60 C66 121.4(4) . .
C65 C60 C66 117.7(4) . .
C60 C61 C62 122.7(4) . .
C60 C61 H61 118.7 . .
C62 C61 H61 118.7 . .
C61 C62 C63 116.3(4) . .
C61 C62 H62 121.8 . .
C63 C62 H62 121.8 . .
C64 C63 C62 122.6(4) . .
C64 C63 H63 118.7 . .
C62 C63 H63 118.7 . .
C63 C64 C65 117.1(4) . .
C63 C64 H64 121.5 . .
C65 C64 H64 121.5 . .
C60 C65 C64 119.9(4) . .
C60 C65 H65 120.0 . .
C64 C65 H65 120.0 . .
O15 C66 O16 119.8(3) . .
O15 C66 C60 122.2(3) . .
O16 C66 C60 117.7(3) . .
C68 C67 N5 117.4(5) . .
C68 C67 H67 121.3 . .
N5 C67 H67 121.3 . .
C67 C68 C69 128.7(6) . .
C67 C68 H68 115.7 . .
C69 C68 H68 115.7 . .
C70 C69 C68 109.7(6) . .
C70 C69 H69 125.2 . .
C68 C69 H69 125.2 . .
C69 C70 C71 122.9(5) . .
C69 C70 H70 118.6 . .
C71 C70 H70 118.6 . .
N5 C71 C70 123.7(5) . .
N5 C71 H71 118.1 . .
C70 C71 H71 118.1 . .
C73 C72 N6 120.6(4) . .
C73 C72 H72 119.7 . .
N6 C72 H72 119.7 . .
C72 C73 C74 118.8(4) . .
C72 C73 H73 120.6 . .
C74 C73 H73 120.6 . .
C73 C74 C73 121.4(5) . 4_655
C73 C74 H74 119.3 . .
C73 C74 H74 119.3 4_655 .
C76 C75 N7 119.4(3) . .
C76 C75 H75 120.3 . .
N7 C75 H75 120.3 . .
C75 C76 C77 120.5(3) . .
C75 C76 H76 119.8 . .
C77 C76 H76 119.8 . .
C76 C77 C76 118.8(4) 4_655 .
C76 C77 H77 120.6 4_655 .
C76 C77 H77 120.6 . .
C79 C78 N8 121.3(4) . .
C79 C78 H78 119.3 . .
N8 C78 H78 119.3 . .
C78 C79 C80 120.1(4) . .
C78 C79 H79 120.0 . .
C80 C79 H79 120.0 . .
C79 C80 C79 114.8(5) . 4_655
C79 C80 H80 122.6 . .
C79 C80 H80 122.6 4_655 .
C82 C81 N9 119.6(4) . .
C82 C81 H81 120.2 . .
N9 C81 H81 120.2 . .
C81 C82 C83 120.3(4) . .
C81 C82 H82 119.8 . .
C83 C82 H82 119.8 . .
C82 C83 C82 120.2(5) 4_655 .
C82 C83 H83 119.9 4_655 .
C82 C83 H83 119.9 . .
N10 C84 C85 118.7(4) . .
N10 C84 H84 120.7 . .
C85 C84 H84 120.7 . .
C84 C85 C86 120.0(4) . .
C84 C85 H85 120.0 . .
C86 C85 H85 120.0 . .
C85 C86 C85 116.2(5) . 4_655
C85 C86 H86 121.9 . .
C85 C86 H86 121.9 4_655 .
N11 C87 C88 121.4(5) . .
N11 C87 H87 119.3 . .
C88 C87 H87 119.3 . .
C89 C88 C87 117.4(5) . .
C89 C88 H88 121.3 . .
C87 C88 H88 121.3 . .
C90 C89 C88 122.1(5) . .
C90 C89 H89 119.0 . .
C88 C89 H89 119.0 . .
C89 C90 C91 120.3(5) . .
C89 C90 H90 119.9 . .
C91 C90 H90 119.9 . .
C90 C91 N11 118.9(5) . .
C90 C91 H91 120.5 . .
N11 C91 H91 120.5 . .
O13 Mn1 O13 92.17(14) . 4_655
O13 Mn1 O17 103.62(10) . .
O13 Mn1 O17 103.62(10) 4_655 .
O13 Mn1 N7 78.08(11) . .
O13 Mn1 N7 78.08(11) 4_655 .
O17 Mn1 N7 177.48(16) . .
O13 Mn1 O1 176.67(10) . 4_655
O13 Mn1 O1 89.88(9) 4_655 4_655
O17 Mn1 O1 78.42(9) . 4_655
N7 Mn1 O1 99.79(11) . 4_655
O13 Mn1 O1 89.88(9) . .
O13 Mn1 O1 176.67(10) 4_655 .
O17 Mn1 O1 78.42(9) . .
N7 Mn1 O1 99.79(11) . .
O1 Mn1 O1 87.95(13) 4_655 .
O4 Mn2 O4 99.74(14) . 4_655
O4 Mn2 N10 89.79(11) . .
O4 Mn2 N10 89.79(11) 4_655 .
O4 Mn2 O14 158.19(11) . 4_655
O4 Mn2 O14 86.78(10) 4_655 4_655
N10 Mn2 O14 111.16(11) . 4_655
O4 Mn2 O14 86.78(10) . .
O4 Mn2 O14 158.19(11) 4_655 .
N10 Mn2 O14 111.16(11) . .
O14 Mn2 O14 80.17(13) 4_655 .
O4 Mn2 O18 84.00(9) . .
O4 Mn2 O18 84.00(9) 4_655 .
N10 Mn2 O18 170.34(15) . .
O14 Mn2 O18 75.96(9) 4_655 .
O14 Mn2 O18 75.96(9) . .
O18 Mn3 O17 81.89(11) . .
O18 Mn3 O5 88.01(11) . .
O17 Mn3 O5 168.69(12) . .
O18 Mn3 O3 171.39(12) . .
O17 Mn3 O3 91.76(11) . .
O5 Mn3 O3 97.74(10) . .
O18 Mn3 O14 90.79(13) . .
O17 Mn3 O14 89.12(12) . .
O5 Mn3 O14 85.94(11) . .
O3 Mn3 O14 83.26(10) . .
O18 Mn3 O7 97.54(13) . .
O17 Mn3 O7 87.89(12) . .
O5 Mn3 O7 98.52(10) . .
O3 Mn3 O7 87.99(10) . .
O14 Mn3 O7 170.66(10) . .
O18 Mn3 Mn3 39.85(8) . 4_655
O17 Mn3 Mn3 42.09(8) . 4_655
O5 Mn3 Mn3 127.80(7) . 4_655
O3 Mn3 Mn3 133.75(7) . 4_655
O14 Mn3 Mn3 91.48(6) . 4_655
O7 Mn3 Mn3 92.22(6) . 4_655
O8 Mn4 O8 92.46(18) 4_655 .
O8 Mn4 O6 178.36(12) 4_655 .
O8 Mn4 O6 88.58(11) . .
O8 Mn4 O6 88.58(11) 4_655 4_655
O8 Mn4 O6 178.36(12) . 4_655
O6 Mn4 O6 90.35(15) . 4_655
O8 Mn4 N9 87.02(11) 4_655 .
O8 Mn4 N9 87.02(11) . .
O6 Mn4 N9 91.77(11) . .
O6 Mn4 N9 91.77(11) 4_655 .
O8 Mn4 O18 95.28(10) 4_655 .
O8 Mn4 O18 95.28(10) . .
O6 Mn4 O18 85.88(10) . .
O6 Mn4 O18 85.88(10) 4_655 .
N9 Mn4 O18 176.67(15) . .
O15 Mn5 O15 95.35(15) 4_655 .
O15 Mn5 O20 103.85(9) 4_655 .
O15 Mn5 O20 103.85(9) . .
O15 Mn5 O1 175.31(11) 4_655 .
O15 Mn5 O1 88.37(10) . .
O20 Mn5 O1 77.94(9) . .
O15 Mn5 O1 88.37(10) 4_655 4_655
O15 Mn5 O1 175.31(11) . 4_655
O20 Mn5 O1 77.94(9) . 4_655
O1 Mn5 O1 87.78(13) . 4_655
O15 Mn5 N6 83.50(10) 4_655 .
O15 Mn5 N6 83.50(10) . .
O20 Mn5 N6 168.85(16) . .
O1 Mn5 N6 94.11(10) . .
O1 Mn5 N6 94.11(10) 4_655 .
O19 Mn6 O2 168.79(13) . .
O19 Mn6 O20 81.48(12) . .
O2 Mn6 O20 90.93(11) . .
O19 Mn6 O10 89.49(12) . .
O2 Mn6 O10 97.44(11) . .
O20 Mn6 O10 170.23(13) . .
O19 Mn6 O7 99.28(13) . .
O2 Mn6 O7 88.57(10) . .
O20 Mn6 O7 87.64(12) . .
O10 Mn6 O7 97.56(10) . .
O19 Mn6 O16 86.25(13) . .
O2 Mn6 O16 85.54(10) . .
O20 Mn6 O16 90.18(12) . .
O10 Mn6 O16 85.47(10) . .
O7 Mn6 O16 173.69(10) . .
O19 Mn6 Mn6 39.50(9) . 4_655
O2 Mn6 Mn6 132.94(7) . 4_655
O20 Mn6 Mn6 42.14(8) . 4_655
O10 Mn6 Mn6 128.98(8) . 4_655
O7 Mn6 Mn6 91.98(6) . 4_655
O16 Mn6 Mn6 90.37(6) . 4_655
O11 Mn7 O11 102.96(14) . 4_655
O11 Mn7 N5 96.99(10) . .
O11 Mn7 N5 96.99(10) 4_655 .
O11 Mn7 O16 85.10(10) . .
O11 Mn7 O16 160.52(11) 4_655 .
N5 Mn7 O16 99.62(11) . .
O11 Mn7 O16 160.52(11) . 4_655
O11 Mn7 O16 85.10(10) 4_655 4_655
N5 Mn7 O16 99.62(11) . 4_655
O16 Mn7 O16 82.16(13) . 4_655
O11 Mn7 O19 84.44(9) . .
O11 Mn7 O19 84.44(9) 4_655 .
N5 Mn7 O19 177.68(15) . .
O16 Mn7 O19 78.66(10) . .
O16 Mn7 O19 78.66(10) 4_655 .
O9 Mn8 O9 91.13(16) . 4_655
O9 Mn8 O12 178.22(12) . 4_655
O9 Mn8 O12 87.12(10) 4_655 4_655
O9 Mn8 O12 87.12(10) . .
O9 Mn8 O12 178.22(12) 4_655 .
O12 Mn8 O12 94.63(16) 4_655 .
O9 Mn8 N8 87.16(12) . .
O9 Mn8 N8 87.16(12) 4_655 .
O12 Mn8 N8 92.42(12) 4_655 .
O12 Mn8 N8 92.42(12) . .
O9 Mn8 O19 95.23(10) . .
O9 Mn8 O19 95.23(10) 4_655 .
O12 Mn8 O19 85.26(10) 4_655 .
O12 Mn8 O19 85.26(10) . .
N8 Mn8 O19 176.57(17) . .
C12 N1 C1 104.4(2) . .
C12 N1 C13 125.4(2) . .
C1 N1 C13 129.0(2) . .
C25 N2 C14 109.6(3) . .
C25 N2 C26 128.2(2) . .
C14 N2 C26 122.2(2) . .
C27 N3 C38 106.7(2) . .
C27 N3 C39 127.0(2) . .
C38 N3 C39 124.4(2) . .
C51 N4 C40 110.6(2) . .
C51 N4 C52 125.4(2) . .
C40 N4 C52 124.0(2) . .
C71 N5 C67 117.6(4) . .
C71 N5 Mn7 126.8(4) . .
C67 N5 Mn7 115.6(3) . .
C72 N6 C72 119.3(4) 4_655 .
C72 N6 Mn5 120.1(2) 4_655 .
C72 N6 Mn5 120.1(2) . .
C75 N7 C75 120.7(4) . 4_655
C75 N7 Mn1 119.5(2) . .
C75 N7 Mn1 119.5(2) 4_655 .
C78 N8 C78 114.8(5) 4_655 .
C78 N8 Mn8 120.7(2) 4_655 .
C78 N8 Mn8 120.7(2) . .
C81 N9 C81 120.0(4) 4_655 .
C81 N9 Mn4 120.0(2) 4_655 .
C81 N9 Mn4 120.0(2) . .
C84 N10 C84 124.9(5) . 4_655
C84 N10 Mn2 117.2(3) . .
C84 N10 Mn2 117.2(3) 4_655 .
C87 N11 C91 119.9(5) . .
P1 O1 Mn1 124.48(15) . .
P1 O1 Mn5 125.08(16) . .
Mn1 O1 Mn5 91.51(8) . .
P1 O2 Mn6 129.43(14) . .
P1 O3 Mn3 128.06(16) . .
P2 O4 Mn2 120.71(15) . .
P2 O5 Mn3 126.23(15) . .
P2 O6 Mn4 123.62(15) . .
P3 O7 Mn6 119.89(16) . .
P3 O7 Mn3 119.62(15) . .
Mn6 O7 Mn3 119.73(11) . .
P3 O8 Mn4 142.22(18) . .
P3 O9 Mn8 142.67(17) . .
P4 O10 Mn6 123.99(16) . .
P4 O11 Mn7 122.13(16) . .
P4 O12 Mn8 124.96(16) . .
C59 O13 Mn1 126.25(18) . .
C59 O14 Mn3 133.3(2) . .
C59 O14 Mn2 132.2(2) . .
Mn3 O14 Mn2 93.00(10) . .
C66 O15 Mn5 126.23(17) . .
C66 O16 Mn7 144.82(18) . .
C66 O16 Mn6 121.21(18) . .
Mn7 O16 Mn6 92.30(10) . .
Mn3 O17 Mn3 95.82(16) . 4_655
Mn3 O17 Mn1 117.91(12) . .
Mn3 O17 Mn1 117.91(12) 4_655 .
Mn3 O17 H17A 108.3 . .
Mn3 O17 H17A 108.3 4_655 .
Mn1 O17 H17A 107.8 . .
Mn3 O18 Mn3 100.31(16) 4_655 .
Mn3 O18 Mn4 117.50(12) 4_655 .
Mn3 O18 Mn4 117.50(12) . .
Mn3 O18 Mn2 98.83(13) 4_655 .
Mn3 O18 Mn2 98.83(13) . .
Mn4 O18 Mn2 120.05(15) . .
Mn6 O19 Mn6 101.01(18) . 4_655
Mn6 O19 Mn8 115.49(12) . .
Mn6 O19 Mn8 115.49(12) 4_655 .
Mn6 O19 Mn7 101.40(13) . .
Mn6 O19 Mn7 101.40(13) 4_655 .
Mn8 O19 Mn7 119.32(16) . .
Mn6 O20 Mn6 95.71(16) . 4_655
Mn6 O20 Mn5 117.20(12) . .
Mn6 O20 Mn5 117.20(12) 4_655 .
Mn6 O20 H20B 109.0 . .
Mn6 O20 H20B 109.0 4_655 .
Mn5 O20 H20B 108.0 . .
H1WD O1W H1WA 109.5 . .
H2A O2W H2B 118.6 . .
H3WA O3W H3WB 109.5 . .
O4W O4W H4WD 168.0 4_755 .
O4W O4W H4WC 76.5 4_755 .
H4WD O4W H4WC 109.5 . .
H5WA O5W H5WC 109.5 . .
H6WB O6W H6WC 109.7 . .
H7WA O7W H7WC 109.5 . .
H8WD O8W H8WB 109.5 . .
H9WB O9W H9WC 109.5 . .
H10D O10W H10B 109.5 . .
H11D O11W H11A 109.5 . .
H12B O12W H12C 109.5 . .
O1 P1 O3 114.28(15) . .
O1 P1 O2 112.53(15) . .
O3 P1 O2 112.30(14) . .
O1 P1 C13 103.26(12) . .
O3 P1 C13 108.29(13) . .
O2 P1 C13 105.26(13) . .
O4 P2 O5 114.54(15) . .
O4 P2 O6 109.39(15) . .
O5 P2 O6 114.67(15) . .
O4 P2 C26 105.70(13) . .
O5 P2 C26 105.48(13) . .
O6 P2 C26 106.25(13) . .
O9 P3 O8 111.81(15) . .
O9 P3 O7 112.25(15) . .
O8 P3 O7 111.81(15) . .
O9 P3 C39 100.82(13) . .
O8 P3 C39 112.52(12) . .
O7 P3 C39 107.07(12) . .
O11 P4 O12 111.62(15) . .
O11 P4 O10 114.02(15) . .
O12 P4 O10 113.36(15) . .
O11 P4 C52 105.44(13) . .
O12 P4 C52 104.91(13) . .
O10 P4 C52 106.60(14) . .

loop_
_geom_bond_atom_site_label_1
_geom_bond_atom_site_label_2
_geom_bond_distance
_geom_bond_site_symmetry_2
C1 C2 1.366(6) .
C1 N1 1.377(4) .
C1 C6 1.387(6) .
C2 C3 1.394(6) .
C2 H2 0.9300 .
C3 C4 1.406(6) .
C3 H3 0.9300 .
C4 C5 1.357(7) .
C4 H4 0.9300 .
C5 C6 1.414(6) .
C5 H5 0.9300 .
C6 C7 1.302(6) .
C7 C8 1.390(6) .
C7 C12 1.407(6) .
C8 C9 1.347(7) .
C8 H8 0.9300 .
C9 C10 1.389(6) .
C9 H9 0.9300 .
C10 C11 1.401(6) .
C10 H10 0.9300 .
C11 C12 1.397(6) .
C11 H11 0.9300 .
C12 N1 1.371(4) .
C13 N1 1.430(4) .
C13 P1 1.808(3) .
C13 H13 0.9300 .
C14 N2 1.337(4) .
C14 C19 1.359(6) .
C14 C15 1.372(5) .
C15 C16 1.323(6) .
C15 H15 0.9300 .
C16 C17 1.394(6) .
C16 H16 0.9300 .
C17 C18 1.369(6) .
C17 H17 0.9300 .
C18 C19 1.463(6) .
C18 H18 0.9300 .
C19 C20 1.383(6) .
C20 C21 1.324(5) .
C20 C25 1.431(6) .
C21 C22 1.334(6) .
C21 H21 0.9300 .
C22 C23 1.496(6) .
C22 H22 0.9300 .
C23 C24 1.396(5) .
C23 H23 0.9300 .
C24 C25 1.348(6) .
C24 H24 0.9300 .
C25 N2 1.324(4) .
C26 N2 1.495(4) .
C26 P2 1.807(4) .
C26 H26A 0.9700 .
C26 H26B 0.9700 .
C27 N3 1.362(4) .
C27 C28 1.393(5) .
C27 C32 1.425(5) .
C28 C29 1.384(6) .
C28 H28 0.9300 .
C29 C30 1.319(6) .
C29 H29 0.9300 .
C30 C31 1.370(6) .
C30 H30 0.9300 .
C31 C32 1.433(6) .
C31 H31 0.9300 .
C32 C33 1.471(6) .
C33 C34 1.347(6) .
C33 C38 1.357(6) .
C34 C35 1.464(6) .
C34 H34 0.9300 .
C35 C36 1.326(6) .
C35 H35 0.9300 .
C36 C37 1.388(6) .
C36 H36 0.9300 .
C37 C38 1.348(5) .
C37 H37 0.9300 .
C38 N3 1.428(4) .
C39 N3 1.454(4) .
C39 P3 1.866(4) .
C39 H39A 0.9700 .
C39 H39B 0.9700 .
C40 C41 1.350(6) .
C40 N4 1.355(4) .
C40 C45 1.444(6) .
C41 C42 1.406(6) .
C41 H41 0.9300 .
C42 C43 1.314(6) .
C42 H42 0.9300 .
C43 C44 1.385(6) .
C43 H43 0.9300 .
C44 C45 1.421(6) .
C44 H44 0.9300 .
C45 C46 1.435(6) .
C46 C51 1.396(6) .
C46 C47 1.511(5) .
C47 C48 1.348(6) .
C47 H47 0.9300 .
C48 C49 1.282(6) .
C48 H48 0.9300 .
C49 C50 1.347(5) .
C49 H49 0.9300 .
C50 C51 1.435(6) .
C50 H50 0.9300 .
C51 N4 1.349(4) .
C52 N4 1.469(4) .
C52 P4 1.803(4) .
C52 H52A 0.9700 .
C52 H52B 0.9700 .
C53 C54 1.337(6) .
C53 C58 1.374(6) .
C53 C59 1.511(5) .
C54 C55 1.353(6) .
C54 H54 0.9300 .
C55 C56 1.372(6) .
C55 H55 0.9300 .
C56 C57 1.437(6) .
C56 H56 0.9300 .
C57 C58 1.341(6) .
C57 H57 0.9300 .
C58 H58 0.9300 .
C59 O13 1.245(4) .
C59 O14 1.301(4) .
C60 C61 1.325(6) .
C60 C65 1.409(5) .
C60 C66 1.431(5) .
C61 C62 1.404(6) .
C61 H61 0.9300 .
C62 C63 1.436(6) .
C62 H62 0.9300 .
C63 C64 1.376(6) .
C63 H63 0.9300 .
C64 C65 1.432(6) .
C64 H64 0.9300 .
C65 H65 0.9300 .
C66 O15 1.272(4) .
C66 O16 1.301(4) .
C67 C68 1.302(9) .
C67 N5 1.359(6) .
C67 H67 0.9300 .
C68 C69 1.422(9) .
C68 H68 0.9300 .
C69 C70 1.343(9) .
C69 H69 0.9300 .
C70 C71 1.360(6) .
C70 H70 0.9300 .
C71 N5 1.313(7) .
C71 H71 0.9300 .
C72 C73 1.371(5) .
C72 N6 1.389(4) .
C72 H72 0.9300 .
C73 C74 1.387(5) .
C73 H73 0.9300 .
C74 C73 1.387(5) 4_655
C74 H74 0.9300 .
C75 C76 1.398(5) .
C75 N7 1.400(4) .
C75 H75 0.9300 .
C76 C77 1.410(5) .
C76 H76 0.9300 .
C77 C76 1.410(5) 4_655
C77 H77 0.9300 .
C78 C79 1.353(5) .
C78 N8 1.394(4) .
C78 H78 0.9300 .
C79 C80 1.403(5) .
C79 H79 0.9300 .
C80 C79 1.403(5) 4_655
C80 H80 0.9300 .
C81 C82 1.366(6) .
C81 N9 1.402(4) .
C81 H81 0.9300 .
C82 C83 1.389(5) .
C82 H82 0.9300 .
C83 C82 1.389(5) 4_655
C83 H83 0.9300 .
C84 N10 1.363(5) .
C84 C85 1.395(6) .
C84 H84 0.9300 .
C85 C86 1.469(5) .
C85 H85 0.9300 .
C86 C85 1.469(5) 4_655
C86 H86 0.9300 .
C87 N11 1.360(8) .
C87 C88 1.408(8) .
C87 H87 0.9300 .
C88 C89 1.397(8) .
C88 H88 0.9300 .
C89 C90 1.355(8) .
C89 H89 0.9300 .
C90 C91 1.393(8) .
C90 H90 0.9300 .
C91 N11 1.413(7) .
C91 H91 0.9300 .
Mn1 O13 2.155(3) .
Mn1 O13 2.155(3) 4_655
Mn1 O17 2.200(3) .
Mn1 N7 2.245(4) .
Mn1 O1 2.262(3) 4_655
Mn1 O1 2.262(3) .
Mn2 O4 2.104(3) .
Mn2 O4 2.104(3) 4_655
Mn2 N10 2.211(5) .
Mn2 O14 2.311(3) 4_655
Mn2 O14 2.311(3) .
Mn2 O18 2.464(4) .
Mn3 O18 1.863(2) .
Mn3 O17 1.927(2) .
Mn3 O5 1.935(3) .
Mn3 O3 1.950(2) .
Mn3 O14 2.251(3) .
Mn3 O7 2.298(3) .
Mn3 Mn3 2.8601(11) 4_655
Mn4 O8 1.910(3) 4_655
Mn4 O8 1.910(3) .
Mn4 O6 1.937(3) .
Mn4 O6 1.937(3) 4_655
Mn4 N9 2.279(4) .
Mn4 O18 2.288(3) .
Mn5 O15 2.149(3) 4_655
Mn5 O15 2.149(3) .
Mn5 O20 2.201(3) .
Mn5 O1 2.265(3) .
Mn5 O1 2.265(3) 4_655
Mn5 N6 2.268(4) .
Mn6 O19 1.867(3) .
Mn6 O2 1.928(3) .
Mn6 O20 1.943(2) .
Mn6 O10 1.943(2) .
Mn6 O7 2.264(3) .
Mn6 O16 2.378(3) .
Mn6 Mn6 2.8810(11) 4_655
Mn7 O11 2.090(3) .
Mn7 O11 2.090(3) 4_655
Mn7 N5 2.201(5) .
Mn7 O16 2.216(3) .
Mn7 O16 2.216(3) 4_655
Mn7 O19 2.395(4) .
Mn8 O9 1.924(3) .
Mn8 O9 1.924(3) 4_655
Mn8 O12 1.939(3) 4_655
Mn8 O12 1.939(3) .
Mn8 N8 2.232(4) .
Mn8 O19 2.347(4) .
N6 C72 1.389(4) 4_655
N7 C75 1.400(4) 4_655
N8 C78 1.394(4) 4_655
N9 C81 1.402(4) 4_655
N10 C84 1.363(5) 4_655
O1 P1 1.506(3) .
O2 P1 1.520(3) .
O3 P1 1.510(3) .
O4 P2 1.495(3) .
O5 P2 1.512(3) .
O6 P2 1.531(3) .
O7 P3 1.494(3) .
O8 P3 1.475(3) .
O9 P3 1.465(3) .
O10 P4 1.544(3) .
O11 P4 1.488(3) .
O12 P4 1.510(3) .
O17 Mn3 1.927(2) 4_655
O17 H17A 0.8499 .
O18 Mn3 1.863(2) 4_655
O19 Mn6 1.867(2) 4_655
O20 Mn6 1.943(2) 4_655
O20 H20B 0.8496 .
O1W H1WD 0.8499 .
O1W H1WA 0.8501 .
O2W H2A 0.8499 .
O2W H2B 0.8500 .
O3W H3WA 0.8501 .
O3W H3WB 0.8500 .
O4W O4W 1.26(2) 4_755
O4W H4WD 0.8501 .
O4W H4WC 0.8501 .
O5W H5WA 0.8500 .
O5W H5WC 0.8499 .
O6W H6WB 0.8501 .
O6W H6WC 0.8500 .
O7W H7WA 0.8499 .
O7W H7WC 0.8501 .
O8W H8WD 0.8501 .
O8W H8WB 0.8499 .
O9W H9WB 0.8500 .
O9W H9WC 0.8499 .
O10W H10D 0.8501 .
O10W H10B 0.8500 .
O11W H11D 0.8499 .
O11W H11A 0.8500 .
O12W H12B 0.8501 .
O12W H12C 0.8501 .

loop_
_geom_torsion_atom_site_label_1
_geom_torsion_atom_site_label_2
_geom_torsion_atom_site_label_3
_geom_torsion_atom_site_label_4
_geom_torsion
_geom_torsion_site_symmetry_1
_geom_torsion_site_symmetry_4
N1 C1 C2 C3 -178.6(4) . .
C6 C1 C2 C3 0.7(6) . .
C1 C2 C3 C4 -0.3(6) . .
C2 C3 C4 C5 -1.0(6) . .
C3 C4 C5 C6 2.0(6) . .
C2 C1 C6 C7 -174.8(4) . .
N1 C1 C6 C7 4.7(4) . .
C2 C1 C6 C5 0.3(6) . .
N1 C1 C6 C5 179.7(3) . .
C4 C5 C6 C7 172.8(4) . .
C4 C5 C6 C1 -1.6(6) . .
C1 C6 C7 C8 -178.3(5) . .
C5 C6 C7 C8 7.1(8) . .
C1 C6 C7 C12 -3.3(5) . .
C5 C6 C7 C12 -177.9(4) . .
C6 C7 C8 C9 175.8(5) . .
C12 C7 C8 C9 1.5(6) . .
C7 C8 C9 C10 -1.3(7) . .
C8 C9 C10 C11 -0.3(6) . .
C9 C10 C11 C12 1.7(6) . .
C10 C11 C12 N1 -178.0(3) . .
C10 C11 C12 C7 -1.6(5) . .
C6 C7 C12 N1 0.8(4) . .
C8 C7 C12 N1 176.9(3) . .
C6 C7 C12 C11 -176.1(3) . .
C8 C7 C12 C11 0.0(6) . .
N2 C14 C15 C16 -176.3(4) . .
C19 C14 C15 C16 1.4(6) . .
C14 C15 C16 C17 -5.5(6) . .
C15 C16 C17 C18 6.7(6) . .
C16 C17 C18 C19 -3.8(6) . .
N2 C14 C19 C20 -1.1(5) . .
C15 C14 C19 C20 -179.3(4) . .
N2 C14 C19 C18 179.6(3) . .
C15 C14 C19 C18 1.4(6) . .
C17 C18 C19 C14 -0.1(6) . .
C17 C18 C19 C20 -179.3(4) . .
C14 C19 C20 C21 178.3(5) . .
C18 C19 C20 C21 -2.5(9) . .
C14 C19 C20 C25 1.7(5) . .
C18 C19 C20 C25 -179.1(4) . .
C19 C20 C21 C22 178.1(5) . .
C25 C20 C21 C22 -5.6(6) . .
C20 C21 C22 C23 3.0(6) . .
C21 C22 C23 C24 1.1(5) . .
C22 C23 C24 C25 -2.2(6) . .
C23 C24 C25 N2 -176.1(4) . .
C23 C24 C25 C20 -0.4(7) . .
C21 C20 C25 N2 -179.2(3) . .
C19 C20 C25 N2 -1.7(4) . .
C21 C20 C25 C24 4.3(6) . .
C19 C20 C25 C24 -178.2(4) . .
N3 C27 C28 C29 -179.0(4) . .
C32 C27 C28 C29 -3.6(6) . .
C27 C28 C29 C30 1.4(6) . .
C28 C29 C30 C31 3.4(7) . .
C29 C30 C31 C32 -5.3(6) . .
N3 C27 C32 C31 177.6(3) . .
C28 C27 C32 C31 1.5(6) . .
N3 C27 C32 C33 -3.2(5) . .
C28 C27 C32 C33 -179.3(4) . .
C30 C31 C32 C27 2.6(6) . .
C30 C31 C32 C33 -176.2(5) . .
C27 C32 C33 C34 -179.4(5) . .
C31 C32 C33 C34 -0.5(9) . .
C27 C32 C33 C38 2.7(5) . .
C31 C32 C33 C38 -178.3(5) . .
C38 C33 C34 C35 1.4(6) . .
C32 C33 C34 C35 -176.2(4) . .
C33 C34 C35 C36 -1.3(7) . .
C34 C35 C36 C37 -0.3(6) . .
C35 C36 C37 C38 1.9(6) . .
C36 C37 C38 C33 -2.0(6) . .
C36 C37 C38 N3 177.4(3) . .
C34 C33 C38 C37 0.2(7) . .
C32 C33 C38 C37 178.2(4) . .
C34 C33 C38 N3 -179.3(4) . .
C32 C33 C38 N3 -1.3(4) . .
N4 C40 C41 C42 171.7(4) . .
C45 C40 C41 C42 3.0(5) . .
C40 C41 C42 C43 -2.4(6) . .
C41 C42 C43 C44 -0.6(7) . .
C42 C43 C44 C45 2.2(6) . .
C43 C44 C45 C46 -177.5(4) . .
C43 C44 C45 C40 -1.4(6) . .
C41 C40 C45 C44 -1.1(6) . .
N4 C40 C45 C44 -172.8(4) . .
C41 C40 C45 C46 175.9(3) . .
N4 C40 C45 C46 4.3(4) . .
C44 C45 C46 C51 173.3(4) . .
C40 C45 C46 C51 -3.7(4) . .
C44 C45 C46 C47 -3.6(8) . .
C40 C45 C46 C47 179.5(4) . .
C51 C46 C47 C48 4.2(6) . .
C45 C46 C47 C48 -178.9(4) . .
C46 C47 C48 C49 -1.2(7) . .
C47 C48 C49 C50 -1.6(7) . .
C48 C49 C50 C51 0.9(6) . .
C45 C46 C51 N4 1.8(4) . .
C47 C46 C51 N4 179.5(3) . .
C45 C46 C51 C50 177.5(4) . .
C47 C46 C51 C50 -4.9(5) . .
C49 C50 C51 N4 177.2(3) . .
C49 C50 C51 C46 2.7(6) . .
C58 C53 C54 C55 4.7(6) . .
C59 C53 C54 C55 174.6(4) . .
C53 C54 C55 C56 -5.4(6) . .
C54 C55 C56 C57 3.1(7) . .
C55 C56 C57 C58 0.1(7) . .
C56 C57 C58 C53 -0.8(7) . .
C54 C53 C58 C57 -1.8(7) . .
C59 C53 C58 C57 -171.1(4) . .
C54 C53 C59 O13 25.0(6) . .
C58 C53 C59 O13 -164.6(4) . .
C54 C53 C59 O14 -171.6(4) . .
C58 C53 C59 O14 -1.1(6) . .
C65 C60 C61 C62 -0.3(7) . .
C66 C60 C61 C62 -179.5(4) . .
C60 C61 C62 C63 -3.7(7) . .
C61 C62 C63 C64 8.0(7) . .
C62 C63 C64 C65 -8.0(6) . .
C61 C60 C65 C64 0.4(6) . .
C66 C60 C65 C64 179.6(4) . .
C63 C64 C65 C60 3.7(6) . .
C61 C60 C66 O15 172.2(4) . .
C65 C60 C66 O15 -7.0(6) . .
C61 C60 C66 O16 -1.1(6) . .
C65 C60 C66 O16 179.6(3) . .
N5 C67 C68 C69 0.000(2) . .
C67 C68 C69 C70 0.000(2) . .
C68 C69 C70 C71 0.000(1) . .
C69 C70 C71 N5 0.000(1) . .
N6 C72 C73 C74 -0.9(7) . .
C72 C73 C74 C73 -5.1(9) . 4_655
N7 C75 C76 C77 -1.0(6) . .
C75 C76 C77 C76 7.6(8) . 4_655
N8 C78 C79 C80 -1.7(7) . .
C78 C79 C80 C79 23.4(8) . 4_655
N9 C81 C82 C83 1.0(7) . .
C81 C82 C83 C82 -2.1(9) . 4_655
N10 C84 C85 C86 -0.9(7) . .
C84 C85 C86 C85 -8.5(8) . 4_655
N11 C87 C88 C89 0.000(4) . .
C87 C88 C89 C90 0.000(3) . .
C88 C89 C90 C91 0.000(4) . .
C89 C90 C91 N11 0.000(3) . .
C11 C12 N1 C1 178.4(4) . .
C7 C12 N1 C1 1.9(3) . .
C11 C12 N1 C13 -13.2(5) . .
C7 C12 N1 C13 170.2(3) . .
C2 C1 N1 C12 175.8(4) . .
C6 C1 N1 C12 -3.6(3) . .
C2 C1 N1 C13 7.9(6) . .
C6 C1 N1 C13 -171.5(3) . .
P1 C13 N1 C12 98.7(3) . .
P1 C13 N1 C1 -95.8(3) . .
C24 C25 N2 C14 177.2(4) . .
C20 C25 N2 C14 1.1(4) . .
C24 C25 N2 C26 -4.8(6) . .
C20 C25 N2 C26 179.1(3) . .
C19 C14 N2 C25 0.0(4) . .
C15 C14 N2 C25 177.8(4) . .
C19 C14 N2 C26 -178.2(3) . .
C15 C14 N2 C26 -0.3(6) . .
P2 C26 N2 C25 93.8(3) . .
P2 C26 N2 C14 -88.4(3) . .
C28 C27 N3 C38 178.2(4) . .
C32 C27 N3 C38 2.5(4) . .
C28 C27 N3 C39 13.4(6) . .
C32 C27 N3 C39 -162.3(3) . .
C37 C38 N3 C27 179.9(4) . .
C33 C38 N3 C27 -0.7(4) . .
C37 C38 N3 C39 -14.8(5) . .
C33 C38 N3 C39 164.6(3) . .
P3 C39 N3 C27 -113.2(3) . .
P3 C39 N3 C38 84.5(3) . .
C46 C51 N4 C40 1.1(4) . .
C50 C51 N4 C40 -174.2(4) . .
C46 C51 N4 C52 179.6(3) . .
C50 C51 N4 C52 4.4(5) . .
C41 C40 N4 C51 -172.4(4) . .
C45 C40 N4 C51 -3.6(4) . .
C41 C40 N4 C52 9.0(6) . .
C45 C40 N4 C52 177.9(3) . .
P4 C52 N4 C51 92.8(3) . .
P4 C52 N4 C40 -88.8(3) . .
C70 C71 N5 C67 0.000(1) . .
C70 C71 N5 Mn7 180.000(1) . .
C68 C67 N5 C71 0.000(1) . .
C68 C67 N5 Mn7 180.000(1) . .
O11 Mn7 N5 C71 -127.98(7) . .
O11 Mn7 N5 C71 127.98(7) 4_655 .
O16 Mn7 N5 C71 -41.79(7) . .
O16 Mn7 N5 C71 41.79(7) 4_655 .
O11 Mn7 N5 C67 52.02(7) . .
O11 Mn7 N5 C67 -52.02(7) 4_655 .
O16 Mn7 N5 C67 138.21(7) . .
O16 Mn7 N5 C67 -138.21(7) 4_655 .
C73 C72 N6 C72 6.7(7) . 4_655
C73 C72 N6 Mn5 178.8(3) . .
O15 Mn5 N6 C72 37.9(3) 4_655 4_655
O15 Mn5 N6 C72 134.1(4) . 4_655
O20 Mn5 N6 C72 -94.0(3) . 4_655
O1 Mn5 N6 C72 -138.0(3) . 4_655
O1 Mn5 N6 C72 -50.0(3) 4_655 4_655
O15 Mn5 N6 C72 -134.1(4) 4_655 .
O15 Mn5 N6 C72 -37.9(3) . .
O20 Mn5 N6 C72 94.0(3) . .
O1 Mn5 N6 C72 50.0(3) . .
O1 Mn5 N6 C72 138.0(3) 4_655 .
C76 C75 N7 C75 -5.8(8) . 4_655
C76 C75 N7 Mn1 179.6(3) . .
O13 Mn1 N7 C75 -140.1(4) . .
O13 Mn1 N7 C75 -45.3(4) 4_655 .
O1 Mn1 N7 C75 42.5(4) 4_655 .
O1 Mn1 N7 C75 132.1(4) . .
O13 Mn1 N7 C75 45.3(4) . 4_655
O13 Mn1 N7 C75 140.1(4) 4_655 4_655
O1 Mn1 N7 C75 -132.1(4) 4_655 4_655
O1 Mn1 N7 C75 -42.5(4) . 4_655
C79 C78 N8 C78 -20.0(7) . 4_655
C79 C78 N8 Mn8 -178.4(3) . .
O9 Mn8 N8 C78 -32.9(4) . 4_655
O9 Mn8 N8 C78 -124.2(4) 4_655 4_655
O12 Mn8 N8 C78 148.8(4) 4_655 4_655
O12 Mn8 N8 C78 54.1(4) . 4_655
O9 Mn8 N8 C78 124.2(4) . .
O9 Mn8 N8 C78 32.9(4) 4_655 .
O12 Mn8 N8 C78 -54.1(4) 4_655 .
O12 Mn8 N8 C78 -148.8(4) . .
C82 C81 N9 C81 0.1(8) . 4_655
C82 C81 N9 Mn4 180.0(3) . .
O8 Mn4 N9 C81 -43.8(4) 4_655 4_655
O8 Mn4 N9 C81 -136.4(4) . 4_655
O6 Mn4 N9 C81 135.1(4) . 4_655
O6 Mn4 N9 C81 44.7(4) 4_655 4_655
O8 Mn4 N9 C81 136.4(4) 4_655 .
O8 Mn4 N9 C81 43.8(4) . .
O6 Mn4 N9 C81 -44.7(4) . .
O6 Mn4 N9 C81 -135.1(4) 4_655 .
C85 C84 N10 C84 11.7(9) . 4_655
C85 C84 N10 Mn2 -178.7(3) . .
O4 Mn2 N10 C84 44.9(4) . .
O4 Mn2 N10 C84 144.7(4) 4_655 .
O14 Mn2 N10 C84 -128.9(3) 4_655 .
O14 Mn2 N10 C84 -41.5(4) . .
O4 Mn2 N10 C84 -144.7(4) . 4_655
O4 Mn2 N10 C84 -44.9(4) 4_655 4_655
O14 Mn2 N10 C84 41.5(4) 4_655 4_655
O14 Mn2 N10 C84 128.9(3) . 4_655
C88 C87 N11 C91 0.000(4) . .
C90 C91 N11 C87 0.000(3) . .
O13 Mn1 O1 P1 55.27(18) . .
O17 Mn1 O1 P1 -48.66(17) . .
N7 Mn1 O1 P1 133.15(18) . .
O1 Mn1 O1 P1 -127.26(14) 4_655 .
O13 Mn1 O1 Mn5 -169.03(9) . .
O17 Mn1 O1 Mn5 87.04(9) . .
N7 Mn1 O1 Mn5 -91.15(11) . .
O1 Mn1 O1 Mn5 8.43(12) 4_655 .
O15 Mn5 O1 P1 -55.81(17) . .
O20 Mn5 O1 P1 48.72(16) . .
O1 Mn5 O1 P1 126.87(14) 4_655 .
N6 Mn5 O1 P1 -139.17(17) . .
O15 Mn5 O1 Mn1 168.90(10) . .
O20 Mn5 O1 Mn1 -86.56(10) . .
O1 Mn5 O1 Mn1 -8.42(12) 4_655 .
N6 Mn5 O1 Mn1 85.54(10) . .
O19 Mn6 O2 P1 77.9(7) . .
O20 Mn6 O2 P1 30.8(2) . .
O10 Mn6 O2 P1 -154.25(18) . .
O7 Mn6 O2 P1 -56.82(19) . .
O16 Mn6 O2 P1 120.91(19) . .
Mn6 Mn6 O2 P1 34.6(2) 4_655 .
O17 Mn3 O3 P1 -29.8(2) . .
O5 Mn3 O3 P1 156.32(18) . .
O14 Mn3 O3 P1 -118.73(19) . .
O7 Mn3 O3 P1 57.99(18) . .
Mn3 Mn3 O3 P1 -33.1(2) 4_655 .
O4 Mn2 O4 P2 93.00(19) 4_655 .
N10 Mn2 O4 P2 -177.25(18) . .
O14 Mn2 O4 P2 -13.0(4) 4_655 .
O14 Mn2 O4 P2 -66.05(17) . .
O18 Mn2 O4 P2 10.16(16) . .
O18 Mn3 O5 P2 -17.8(2) . .
O17 Mn3 O5 P2 8.8(8) . .
O3 Mn3 O5 P2 155.74(19) . .
O14 Mn3 O5 P2 73.1(2) . .
O7 Mn3 O5 P2 -115.14(19) . .
Mn3 Mn3 O5 P2 -15.6(2) 4_655 .
O8 Mn4 O6 P2 74.41(18) . .
O6 Mn4 O6 P2 -106.84(16) 4_655 .
N9 Mn4 O6 P2 161.38(19) . .
O18 Mn4 O6 P2 -20.99(18) . .
O19 Mn6 O7 P3 64.65(17) . .
O2 Mn6 O7 P3 -123.39(16) . .
O20 Mn6 O7 P3 145.62(16) . .
O10 Mn6 O7 P3 -26.08(17) . .
Mn6 Mn6 O7 P3 103.69(14) 4_655 .
O19 Mn6 O7 Mn3 -125.35(13) . .
O2 Mn6 O7 Mn3 46.61(12) . .
O20 Mn6 O7 Mn3 -44.38(12) . .
O10 Mn6 O7 Mn3 143.93(12) . .
Mn6 Mn6 O7 Mn3 -86.31(10) 4_655 .
O18 Mn3 O7 P3 -63.87(16) . .
O17 Mn3 O7 P3 -145.40(16) . .
O5 Mn3 O7 P3 25.23(16) . .
O3 Mn3 O7 P3 122.76(16) . .
Mn3 Mn3 O7 P3 -103.53(14) 4_655 .
O18 Mn3 O7 Mn6 126.10(12) . .
O17 Mn3 O7 Mn6 44.57(12) . .
O5 Mn3 O7 Mn6 -144.80(11) . .
O3 Mn3 O7 Mn6 -47.27(12) . .
Mn3 Mn3 O7 Mn6 86.44(10) 4_655 .
O8 Mn4 O8 P3 53.7(3) 4_655 .
O6 Mn4 O8 P3 -127.6(3) . .
N9 Mn4 O8 P3 140.5(3) . .
O18 Mn4 O8 P3 -41.9(3) . .
O9 Mn8 O9 P3 -55.3(3) 4_655 .
O12 Mn8 O9 P3 125.1(3) . .
N8 Mn8 O9 P3 -142.4(3) . .
O19 Mn8 O9 P3 40.1(3) . .
O19 Mn6 O10 P4 16.8(2) . .
O2 Mn6 O10 P4 -154.32(17) . .
O7 Mn6 O10 P4 116.14(18) . .
O16 Mn6 O10 P4 -69.43(18) . .
Mn6 Mn6 O10 P4 17.4(2) 4_655 .
O11 Mn7 O11 P4 -90.13(19) 4_655 .
N5 Mn7 O11 P4 171.01(17) . .
O16 Mn7 O11 P4 71.90(18) . .
O16 Mn7 O11 P4 22.7(4) 4_655 .
O19 Mn7 O11 P4 -7.15(17) . .
O9 Mn8 O12 P4 -76.9(2) . .
O12 Mn8 O12 P4 103.40(18) 4_655 .
N8 Mn8 O12 P4 -164.0(2) . .
O19 Mn8 O12 P4 18.56(19) . .
O14 C59 O13 Mn1 9.3(5) . .
C53 C59 O13 Mn1 173.3(3) . .
O13 Mn1 O13 C59 78.3(3) 4_655 .
O17 Mn1 O13 C59 -26.3(3) . .
N7 Mn1 O13 C59 155.6(3) . .
O1 Mn1 O13 C59 -104.4(3) . .
O13 C59 O14 Mn3 52.2(5) . .
C53 C59 O14 Mn3 -111.9(3) . .
O13 C59 O14 Mn2 -109.8(3) . .
C53 C59 O14 Mn2 86.1(4) . .
O18 Mn3 O14 C59 -156.8(3) . .
O17 Mn3 O14 C59 -75.0(3) . .
O5 Mn3 O14 C59 115.2(3) . .
O3 Mn3 O14 C59 16.9(3) . .
Mn3 Mn3 O14 C59 -117.0(3) 4_655 .
O18 Mn3 O14 Mn2 9.88(10) . .
O17 Mn3 O14 Mn2 91.76(10) . .
O5 Mn3 O14 Mn2 -78.06(10) . .
O3 Mn3 O14 Mn2 -176.37(11) . .
Mn3 Mn3 O14 Mn2 49.73(7) 4_655 .
O4 Mn2 O14 C59 -116.1(2) . .
O4 Mn2 O14 C59 135.5(3) 4_655 .
N10 Mn2 O14 C59 -27.6(3) . .
O14 Mn2 O14 C59 81.4(2) 4_655 .
O18 Mn2 O14 C59 159.3(2) . .
O4 Mn2 O14 Mn3 76.93(10) . .
O4 Mn2 O14 Mn3 -31.5(3) 4_655 .
N10 Mn2 O14 Mn3 165.46(10) . .
O14 Mn2 O14 Mn3 -85.53(10) 4_655 .
O18 Mn2 O14 Mn3 -7.68(8) . .
O16 C66 O15 Mn5 1.3(4) . .
C60 C66 O15 Mn5 -172.0(3) . .
O15 Mn5 O15 C66 -79.2(2) 4_655 .
O20 Mn5 O15 C66 26.6(2) . .
O1 Mn5 O15 C66 103.7(2) . .
N6 Mn5 O15 C66 -162.0(2) . .
O15 C66 O16 Mn7 99.6(4) . .
C60 C66 O16 Mn7 -86.8(4) . .
O15 C66 O16 Mn6 -60.6(3) . .
C60 C66 O16 Mn6 113.0(3) . .
O11 Mn7 O16 C66 119.1(3) . .
O11 Mn7 O16 C66 -125.2(3) 4_655 .
N5 Mn7 O16 C66 22.9(3) . .
O16 Mn7 O16 C66 -75.6(3) 4_655 .
O19 Mn7 O16 C66 -155.6(3) . .
O11 Mn7 O16 Mn6 -77.74(10) . .
O11 Mn7 O16 Mn6 37.9(3) 4_655 .
N5 Mn7 O16 Mn6 -174.01(9) . .
O16 Mn7 O16 Mn6 87.50(9) 4_655 .
O19 Mn7 O16 Mn6 7.57(8) . .
O19 Mn6 O16 C66 159.17(19) . .
O2 Mn6 O16 C66 -13.19(19) . .
O20 Mn6 O16 C66 77.73(19) . .
O10 Mn6 O16 C66 -111.04(19) . .
Mn6 Mn6 O16 C66 119.87(19) 4_655 .
O19 Mn6 O16 Mn7 -9.55(11) . .
O2 Mn6 O16 Mn7 178.08(10) . .
O20 Mn6 O16 Mn7 -91.00(11) . .
O10 Mn6 O16 Mn7 80.23(11) . .
Mn6 Mn6 O16 Mn7 -48.86(7) 4_655 .
O18 Mn3 O17 Mn3 -2.26(16) . 4_655
O5 Mn3 O17 Mn3 -29.2(7) . 4_655
O3 Mn3 O17 Mn3 -176.42(13) . 4_655
O14 Mn3 O17 Mn3 -93.19(13) . 4_655
O7 Mn3 O17 Mn3 95.66(13) . 4_655
O18 Mn3 O17 Mn1 123.64(19) . .
O5 Mn3 O17 Mn1 96.7(6) . .
O3 Mn3 O17 Mn1 -50.51(17) . .
O14 Mn3 O17 Mn1 32.71(15) . .
O7 Mn3 O17 Mn1 -138.44(15) . .
Mn3 Mn3 O17 Mn1 125.9(2) 4_655 .
O13 Mn1 O17 Mn3 -9.28(18) . .
O13 Mn1 O17 Mn3 -104.95(15) 4_655 .
O1 Mn1 O17 Mn3 168.01(17) 4_655 .
O1 Mn1 O17 Mn3 77.75(15) . .
O13 Mn1 O17 Mn3 104.95(15) . 4_655
O13 Mn1 O17 Mn3 9.28(18) 4_655 4_655
O1 Mn1 O17 Mn3 -77.75(15) 4_655 4_655
O1 Mn1 O17 Mn3 -168.01(17) . 4_655
O17 Mn3 O18 Mn3 2.37(16) . 4_655
O5 Mn3 O18 Mn3 177.27(16) . 4_655
O14 Mn3 O18 Mn3 91.36(16) . 4_655
O7 Mn3 O18 Mn3 -84.40(15) . 4_655
O17 Mn3 O18 Mn4 130.95(18) . .
O5 Mn3 O18 Mn4 -54.14(16) . .
O14 Mn3 O18 Mn4 -140.06(16) . .
O7 Mn3 O18 Mn4 44.19(16) . .
Mn3 Mn3 O18 Mn4 128.6(3) 4_655 .
O17 Mn3 O18 Mn2 -98.35(13) . .
O5 Mn3 O18 Mn2 76.55(11) . .
O14 Mn3 O18 Mn2 -9.36(10) . .
O7 Mn3 O18 Mn2 174.88(9) . .
Mn3 Mn3 O18 Mn2 -100.72(17) 4_655 .
O8 Mn4 O18 Mn3 13.46(18) 4_655 4_655
O8 Mn4 O18 Mn3 106.43(17) . 4_655
O6 Mn4 O18 Mn3 -165.38(18) . 4_655
O6 Mn4 O18 Mn3 -74.73(17) 4_655 4_655
O8 Mn4 O18 Mn3 -106.43(17) 4_655 .
O8 Mn4 O18 Mn3 -13.46(18) . .
O6 Mn4 O18 Mn3 74.73(17) . .
O6 Mn4 O18 Mn3 165.38(18) 4_655 .
O8 Mn4 O18 Mn2 133.51(9) 4_655 .
O8 Mn4 O18 Mn2 -133.51(9) . .
O6 Mn4 O18 Mn2 -45.33(8) . .
O6 Mn4 O18 Mn2 45.33(8) 4_655 .
O4 Mn2 O18 Mn3 179.26(12) . 4_655
O4 Mn2 O18 Mn3 78.77(11) 4_655 4_655
O14 Mn2 O18 Mn3 -9.40(10) 4_655 4_655
O14 Mn2 O18 Mn3 -92.57(12) . 4_655
O4 Mn2 O18 Mn3 -78.77(11) . .
O4 Mn2 O18 Mn3 -179.26(12) 4_655 .
O14 Mn2 O18 Mn3 92.57(12) 4_655 .
O14 Mn2 O18 Mn3 9.40(10) . .
O4 Mn2 O18 Mn4 50.25(7) . .
O4 Mn2 O18 Mn4 -50.25(7) 4_655 .
O14 Mn2 O18 Mn4 -138.41(7) 4_655 .
O14 Mn2 O18 Mn4 138.41(7) . .
O2 Mn6 O19 Mn6 -52.2(7) . 4_655
O20 Mn6 O19 Mn6 -4.41(16) . 4_655
O10 Mn6 O19 Mn6 179.35(15) . 4_655
O7 Mn6 O19 Mn6 81.78(15) . 4_655
O16 Mn6 O19 Mn6 -95.15(15) . 4_655
O2 Mn6 O19 Mn8 -177.5(6) . .
O20 Mn6 O19 Mn8 -129.74(18) . .
O10 Mn6 O19 Mn8 54.02(16) . .
O7 Mn6 O19 Mn8 -43.56(16) . .
O16 Mn6 O19 Mn8 139.51(16) . .
Mn6 Mn6 O19 Mn8 -125.3(3) 4_655 .
O2 Mn6 O19 Mn7 52.0(7) . .
O20 Mn6 O19 Mn7 99.75(14) . .
O10 Mn6 O19 Mn7 -76.49(12) . .
O7 Mn6 O19 Mn7 -174.06(10) . .
O16 Mn6 O19 Mn7 9.01(11) . .
Mn6 Mn6 O19 Mn7 104.16(18) 4_655 .
O9 Mn8 O19 Mn6 12.94(18) . .
O9 Mn8 O19 Mn6 104.55(16) 4_655 .
O12 Mn8 O19 Mn6 -168.79(18) 4_655 .
O12 Mn8 O19 Mn6 -73.73(17) . .
O9 Mn8 O19 Mn6 -104.55(16) . 4_655
O9 Mn8 O19 Mn6 -12.94(18) 4_655 4_655
O12 Mn8 O19 Mn6 73.73(17) 4_655 4_655
O12 Mn8 O19 Mn6 168.79(18) . 4_655
O9 Mn8 O19 Mn7 134.19(8) . .
O9 Mn8 O19 Mn7 -134.19(8) 4_655 .
O12 Mn8 O19 Mn7 -47.53(8) 4_655 .
O12 Mn8 O19 Mn7 47.53(8) . .
O11 Mn7 O19 Mn6 76.26(12) . .
O11 Mn7 O19 Mn6 179.90(13) 4_655 .
O16 Mn7 O19 Mn6 -9.84(12) . .
O16 Mn7 O19 Mn6 -94.00(14) 4_655 .
O11 Mn7 O19 Mn6 -179.90(13) . 4_655
O11 Mn7 O19 Mn6 -76.26(12) 4_655 4_655
O16 Mn7 O19 Mn6 94.00(14) . 4_655
O16 Mn7 O19 Mn6 9.84(12) 4_655 4_655
O11 Mn7 O19 Mn8 -51.82(7) . .
O11 Mn7 O19 Mn8 51.82(7) 4_655 .
O16 Mn7 O19 Mn8 -137.92(7) . .
O16 Mn7 O19 Mn8 137.92(7) 4_655 .
O19 Mn6 O20 Mn6 4.18(16) . 4_655
O2 Mn6 O20 Mn6 175.90(13) . 4_655
O7 Mn6 O20 Mn6 -95.57(13) . 4_655
O16 Mn6 O20 Mn6 90.36(13) . 4_655
O19 Mn6 O20 Mn5 -120.43(19) . .
O2 Mn6 O20 Mn5 51.30(17) . .
O7 Mn6 O20 Mn5 139.82(16) . .
O16 Mn6 O20 Mn5 -34.24(16) . .
Mn6 Mn6 O20 Mn5 -124.6(2) 4_655 .
O15 Mn5 O20 Mn6 106.07(15) 4_655 .
O15 Mn5 O20 Mn6 6.88(19) . .
O1 Mn5 O20 Mn6 -78.38(15) . .
O1 Mn5 O20 Mn6 -168.67(18) 4_655 .
N6 Mn5 O20 Mn6 -123.52(15) . .
O15 Mn5 O20 Mn6 -6.88(19) 4_655 4_655
O15 Mn5 O20 Mn6 -106.07(15) . 4_655
O1 Mn5 O20 Mn6 168.67(18) . 4_655
O1 Mn5 O20 Mn6 78.38(15) 4_655 4_655
N6 Mn5 O20 Mn6 123.52(15) . 4_655
Mn1 O1 P1 O3 -4.0(2) . .
Mn5 O1 P1 O3 -125.47(17) . .
Mn1 O1 P1 O2 125.60(17) . .
Mn5 O1 P1 O2 4.2(2) . .
Mn1 O1 P1 C13 -121.42(13) . .
Mn5 O1 P1 C13 117.14(13) . .
Mn3 O3 P1 O1 59.8(2) . .
Mn3 O3 P1 O2 -69.9(2) . .
Mn3 O3 P1 C13 174.27(13) . .
Mn6 O2 P1 O1 -61.3(2) . .
Mn6 O2 P1 O3 69.3(2) . .
Mn6 O2 P1 C13 -173.06(14) . .
N1 C13 P1 O1 172.0(2) . .
N1 C13 P1 O3 50.5(3) . .
N1 C13 P1 O2 -69.8(3) . .
Mn2 O4 P2 O5 50.2(2) . .
Mn2 O4 P2 O6 -80.10(19) . .
Mn2 O4 P2 C26 165.88(13) . .
Mn3 O5 P2 O4 -56.4(2) . .
Mn3 O5 P2 O6 71.3(2) . .
Mn3 O5 P2 C26 -172.14(15) . .
Mn4 O6 P2 O4 93.67(19) . .
Mn4 O6 P2 O5 -36.6(2) . .
Mn4 O6 P2 C26 -152.66(13) . .
N2 C26 P2 O4 56.2(3) . .
N2 C26 P2 O5 177.9(2) . .
N2 C26 P2 O6 -60.0(3) . .
Mn8 O9 P3 O8 97.4(3) . .
Mn8 O9 P3 O7 -29.2(3) . .
Mn8 O9 P3 C39 -142.9(2) . .
Mn4 O8 P3 O9 -95.7(3) . .
Mn4 O8 P3 O7 31.2(3) . .
Mn4 O8 P3 C39 151.7(2) . .
Mn6 O7 P3 O9 -32.2(2) . .
Mn3 O7 P3 O9 157.79(14) . .
Mn6 O7 P3 O8 -158.79(15) . .
Mn3 O7 P3 O8 31.2(2) . .
Mn6 O7 P3 C39 77.54(14) . .
Mn3 O7 P3 C39 -92.47(13) . .
N3 C39 P3 O9 -125.9(2) . .
N3 C39 P3 O8 -6.7(3) . .
N3 C39 P3 O7 116.6(2) . .
Mn7 O11 P4 O12 76.8(2) . .
Mn7 O11 P4 O10 -53.2(2) . .
Mn7 O11 P4 C52 -169.79(14) . .
Mn8 O12 P4 O11 -89.2(2) . .
Mn8 O12 P4 O10 41.2(2) . .
Mn8 O12 P4 C52 157.14(14) . .
Mn6 O10 P4 O11 55.5(2) . .
Mn6 O10 P4 O12 -73.7(2) . .
Mn6 O10 P4 C52 171.38(13) . .
N4 C52 P4 O11 -178.0(2) . .
N4 C52 P4 O12 -60.0(3) . .
N4 C52 P4 O10 60.5(3) . .
